data_7201308
loop_
_publ_author_name
'Constable, Edwin C.'
'Zhang, Guoqi'
'Housecroft, Catherine E.'
'Neuburger, Markus'
'Zampese, Jennifer A.'

_publ_section_title
;
 Adding the second dimension with cadmium: two-dimensional sheets
 assembled from cadmium(ii) and
 4&#x2032;-phenyl-4,2&#x2032;:6&#x2032;,4&#x2032;&#x2032;-terpyridine
 and locked by \p-stacked interactions
;
_journal_issue 11
_journal_name_full CrystEngComm
_journal_page_first 2279
_journal_paper_doi 10.1039/b907918a
_journal_volume 11
_journal_year 2009
_chemical_formula_moiety 'C42 H30 Cd N8 O6, C H4 O, C H Cl3'
_chemical_formula_sum 'C44 H35 Cd Cl3 N8 O7'
_chemical_formula_weight 1006.57
_space_group_IT_number 2
_symmetry_cell_setting triclinic
_symmetry_space_group_name_Hall '-P 1'
_symmetry_space_group_name_H-M 'P -1'
_atom_sites_solution_hydrogens geom
_atom_sites_solution_primary direct
_audit_creation_date 09-03-19
_audit_creation_method CRYSTALS_ver_12.86
_cell_angle_alpha 98.040(2)
_cell_angle_beta 106.870(2)
_cell_angle_gamma 108.149(2)
_cell_formula_units_Z 6
_cell_length_a 18.4826(9)
_cell_length_b 19.7996(10)
_cell_length_c 19.8862(10)
_cell_measurement_reflns_used 9770
_cell_measurement_temperature 123
_cell_measurement_theta_max 33
_cell_measurement_theta_min 3
_cell_volume 6402.0(6)
_computing_cell_refinement 'DENZO/SCALEPACK (Otwinowski & Minor, 1997)'
_computing_data_collection 'COLLECT (Nonius, 1997-2001).'
_computing_data_reduction 'DENZO/SCALEPACK (Otwinowski & Minor, 1997)'
_computing_molecular_graphics 'CAMERON (Watkin et al., 1996)'
_computing_publication_material 'CRYSTALS (Betteridge et al., 2003)'
_computing_structure_refinement 'CRYSTALS (Betteridge et al., 2003)'
_computing_structure_solution 'SIR97 (Altomare et al., 1999)'
_diffrn_ambient_temperature 123
_diffrn_measured_fraction_theta_full 0.977
_diffrn_measured_fraction_theta_max 0.975
_diffrn_measurement_device 'Nonius KappaCCD'
_diffrn_measurement_device_type Area
_diffrn_measurement_method '\f & \w scans'
_diffrn_radiation_monochromator graphite
_diffrn_radiation_type 'Mo K\a'
_diffrn_radiation_wavelength 0.71073
_diffrn_reflns_av_R_equivalents 0.042
_diffrn_reflns_limit_h_max 26
_diffrn_reflns_limit_h_min -28
_diffrn_reflns_limit_k_max 30
_diffrn_reflns_limit_k_min -30
_diffrn_reflns_limit_l_max 30
_diffrn_reflns_limit_l_min 0
_diffrn_reflns_number 129398
_diffrn_reflns_theta_full 25.188
_diffrn_reflns_theta_max 33.142
_diffrn_reflns_theta_min 1.337
_diffrn_standards_number 0
_exptl_absorpt_coefficient_mu 0.762
_exptl_absorpt_correction_T_max 0.96
_exptl_absorpt_correction_T_min 0.87
_exptl_absorpt_correction_type multi-scan
_exptl_absorpt_process_details 'DENZO/SCALEPACK (Otwinowski & Minor, 1997)'
_exptl_crystal_colour colorless
_exptl_crystal_density_diffrn 1.566
_exptl_crystal_density_method 'not measured'
_exptl_crystal_description plate
_exptl_crystal_F_000 3060
_exptl_crystal_size_max 0.35
_exptl_crystal_size_mid 0.18
_exptl_crystal_size_min 0.06
_refine_diff_density_max 1.08
_refine_diff_density_min -0.94
_refine_ls_extinction_method None
_refine_ls_goodness_of_fit_ref 1.0270
_refine_ls_hydrogen_treatment constr
_refine_ls_matrix_type full
_refine_ls_number_parameters 1706
_refine_ls_number_reflns 29985
_refine_ls_number_restraints 0
_refine_ls_R_factor_all 0.0628
_refine_ls_R_factor_gt 0.0448
_refine_ls_shift/su_max 0.002576
_refine_ls_structure_factor_coef F
_refine_ls_weighting_details
;
Method, part 1, Chebychev polynomial, (Watkin, 1994, Prince, 1982)
[weight] = 1.0/[A~0~*T~0~(x)+A~1~*T~1~(x) ... +A~n-1~]*T~n-1~(x)]
where A~i~ are the Chebychev coefficients listed below and x= Fcalc/Fmax
Method = Robust Weighting (Prince, 1982)
W = [weight] * [1-(deltaF/6*sigmaF)^2^]^2^
A~i~ are:
0.263 0.253 0.107
;
_refine_ls_weighting_scheme calc
_refine_ls_wR_factor_all 0.0733
_refine_ls_wR_factor_gt 0.0458
_refine_ls_wR_factor_ref 0.0415
_reflns_limit_h_max 26
_reflns_limit_h_min -28
_reflns_limit_k_max 30
_reflns_limit_k_min -30
_reflns_limit_l_max 30
_reflns_limit_l_min 0
_reflns_number_gt 35722
_reflns_number_total 47649
_reflns_threshold_expression I>2.0\s(I)
_oxford_diffrn_Wilson_B_factor 1.35
_oxford_diffrn_Wilson_scale 426.59
_oxford_refine_ls_r_factor_ref 0.0387
_oxford_refine_ls_scale 0.05340(3)
_oxford_reflns_number_all 47571
_oxford_reflns_threshold_expression_ref I>3.0\s(I)
_oxford_structure_analysis_title 'gq60_2_123k_0m in P-1'
_cod_data_source_file b907918a.txt
_cod_data_source_block gq60_2_123k
_cod_depositor_comments
;
The following automatic conversions were performed:
'_symmetry_cell_setting' value 'Triclinic' changed to 'triclinic'
according to '/home/saulius/struct/CIF-dictionaries/cif_core.dic'
dictionary named 'cif_core.dic' version 2.4.1 from 2010-06-29.

Automatic conversion script
Id: cif_fix_enum 1527 2010-12-29 10:47:43Z saulius 
;
_cod_original_sg_symbol_H-M 'P -1 '
_cod_original_formula_sum 'C44 H35 Cd1 Cl3 N8 O7'
_cod_database_code 7201308

loop_
_symmetry_equiv_pos_as_xyz
x,y,z
-x,-y,-z

loop_
_atom_site_label
_atom_site_type_symbol
_atom_site_fract_x
_atom_site_fract_y
_atom_site_fract_z
_atom_site_U_iso_or_equiv
_atom_site_occupancy
_atom_site_adp_type
_atom_site_refinement_flags_posn
_atom_site_refinement_flags_adp
_atom_site_refinement_flags_occupancy
_atom_site_disorder_assembly
_atom_site_disorder_group
_oxford_atom_site_special_shape
_atom_site_attached_hydrogens
Cd1 Cd 1.0000 0.5000 1.0000 0.0137 1.0000 Uani S . . . . . .
Cd2 Cd 0.5000 0.5000 0.0000 0.0162 1.0000 Uani S . . . . . .
Cd3 Cd 0.991888(9) 0.844964(8) 0.669159(9) 0.0151 1.0000 Uani . . . . . . .
Cd4 Cd 0.507840(9) 0.169294(9) 0.322344(8) 0.0150 1.0000 Uani . . . . . . .
Cl1 Cl 0.21169(4) -0.09262(4) 0.48335(4) 0.0360 1.0000 Uani . . . . . . .
Cl2 Cl 0.27103(5) 0.04082(5) 0.43845(6) 0.0461 1.0000 Uani . . . . . . .
Cl3 Cl 0.33307(7) -0.07434(6) 0.41542(7) 0.0555 1.0000 Uani . . . . . . .
Cl4 Cl 0.23466(5) 0.40002(5) 0.12369(5) 0.0424 1.0000 Uani . . . . . . .
Cl5 Cl 0.15826(5) 0.40135(6) 0.23151(5) 0.0447 1.0000 Uani . . . . . . .
Cl6 Cl 0.29047(4) 0.34796(4) 0.25091(4) 0.0345 1.0000 Uani . . . . . . .
Cl7 Cl 0.71408(4) 0.31032(4) 0.06773(5) 0.0365 1.0000 Uani . . . . . . .
Cl8 Cl 0.83107(6) 0.23859(6) 0.08515(6) 0.0506 1.0000 Uani . . . . . . .
Cl9 Cl 0.76782(5) 0.26370(6) 0.19928(5) 0.0442 1.0000 Uani . . . . . . .
O1 O 1.04419(11) 0.48772(10) 0.89939(10) 0.0217 1.0000 Uani . . . . . . .
O2 O 1.02023(17) 0.57544(14) 0.85345(18) 0.0476 1.0000 Uani . . . . . . .
O3 O 1.10403(12) 0.53094(11) 0.82713(12) 0.0282 1.0000 Uani . . . . . . .
O4 O 0.50088(11) 0.39072(10) 0.03482(11) 0.0239 1.0000 Uani . . . . . . .
O5 O 0.51623(13) 0.28641(10) 0.02789(11) 0.0284 1.0000 Uani . . . . . . .
O6 O 0.57850(12) 0.36623(11) -0.02064(11) 0.0286 1.0000 Uani . . . . . . .
O7 O 0.95059(13) 0.85344(10) 0.77152(10) 0.0267 1.0000 Uani . . . . . . .
O8 O 0.98911(17) 0.77707(15) 0.82736(16) 0.0462 1.0000 Uani . . . . . . .
O9 O 0.89638(13) 0.81226(11) 0.84773(12) 0.0307 1.0000 Uani . . . . . . .
O10 O 1.00368(11) 0.87547(11) 0.56159(10) 0.0238 1.0000 Uani . . . . . . .
O11 O 1.07304(12) 0.81082(11) 0.53741(11) 0.0283 1.0000 Uani . . . . . . .
O12 O 1.02256(12) 0.86456(11) 0.45860(10) 0.0270 1.0000 Uani . . . . . . .
O13 O 0.54609(13) 0.06530(10) 0.31858(11) 0.0282 1.0000 Uani . . . . . . .
O14 O 0.60526(14) -0.00598(14) 0.36147(12) 0.0363 1.0000 Uani . . . . . . .
O15 O 0.5154(2) 0.0136(2) 0.40032(18) 0.0611 1.0000 Uani . . . . . . .
O16 O 0.49763(12) 0.27339(11) 0.28209(11) 0.0265 1.0000 Uani . . . . . . .
O17 O 0.47789(13) 0.37569(11) 0.29173(12) 0.0291 1.0000 Uani . . . . . . .
O18 O 0.42877(13) 0.29730(12) 0.34792(12) 0.0333 1.0000 Uani . . . . . . .
O54 O 0.87164(16) 0.88775(13) 0.40434(14) 0.0410 1.0000 Uani . . . . . . .
O55 O 0.35811(16) 0.23255(15) 0.04413(14) 0.0455 1.0000 Uani . . . . . . .
O56 O 0.62840(16) 0.42871(13) 0.26670(14) 0.0429 1.0000 Uani . . . . . . .
N1 N 0.86187(11) 0.46332(10) 0.92419(11) 0.0166 1.0000 Uani . . . . . . .
N2 N 0.60994(11) 0.30745(11) 0.71062(10) 0.0163 1.0000 Uani . . . . . . .
N3 N 0.52254(12) 0.19766(12) 0.44357(11) 0.0207 1.0000 Uani . . . . . . .
N4 N 0.64492(11) 0.56280(11) 0.04044(11) 0.0180 1.0000 Uani . . . . . . .
N5 N 0.90551(11) 0.76535(10) 0.19691(11) 0.0166 1.0000 Uani . . . . . . .
N6 N 0.99819(11) 1.03410(10) 0.30296(11) 0.0168 1.0000 Uani . . . . . . .
N7 N 0.97867(12) 0.72377(10) 0.64383(11) 0.0193 1.0000 Uani . . . . . . .
N8 N 0.89943(11) 0.45841(10) 0.52904(10) 0.0149 1.0000 Uani . . . . . . .
N9 N 0.65180(12) 0.24367(11) 0.36298(12) 0.0197 1.0000 Uani . . . . . . .
N10 N 0.84913(12) 0.80162(11) 0.59703(11) 0.0191 1.0000 Uani . . . . . . .
N11 N 0.59789(11) 0.63762(11) 0.38662(11) 0.0168 1.0000 Uani . . . . . . .
N12 N 0.50825(12) 0.53462(11) 0.11834(11) 0.0189 1.0000 Uani . . . . . . .
N13 N 0.36709(12) 0.10119(11) 0.28643(12) 0.0202 1.0000 Uani . . . . . . .
N14 N 0.10690(11) -0.10798(10) 0.13795(11) 0.0163 1.0000 Uani . . . . . . .
N15 N 0.01755(12) -0.37572(10) 0.02484(11) 0.0172 1.0000 Uani . . . . . . .
N16 N 0.49724(12) 0.13454(11) 0.20203(10) 0.0172 1.0000 Uani . . . . . . .
N17 N 0.39783(11) 0.02801(11) -0.06564(10) 0.0164 1.0000 Uani . . . . . . .
N18 N 0.13250(12) -0.11736(11) -0.26638(11) 0.0188 1.0000 Uani . . . . . . .
N21 N 1.05695(12) 0.53303(11) 0.86046(12) 0.0201 1.0000 Uani . . . . . . .
N22 N 0.53228(12) 0.34722(11) 0.01345(11) 0.0181 1.0000 Uani . . . . . . .
N23 N 0.94465(13) 0.81239(11) 0.81475(12) 0.0205 1.0000 Uani . . . . . . .
N24 N 1.03358(12) 0.84976(11) 0.51882(11) 0.0184 1.0000 Uani . . . . . . .
N25 N 0.55676(13) 0.02552(12) 0.36229(12) 0.0226 1.0000 Uani . . . . . . .
N26 N 0.46737(12) 0.31577(11) 0.30770(11) 0.0199 1.0000 Uani . . . . . . .
C1 C 0.76148(13) 0.40733(13) 0.80417(12) 0.0194 1.0000 Uani . . . . . . .
C2 C 0.84029(13) 0.44961(13) 0.85157(13) 0.0187 1.0000 Uani . . . . . . .
C3 C 0.80285(15) 0.43727(17) 0.95035(14) 0.0269 1.0000 Uani . . . . . . .
C4 C 0.72245(15) 0.39485(18) 0.90673(14) 0.0286 1.0000 Uani . . . . . . .
C5 C 0.70078(13) 0.37728(12) 0.83127(12) 0.0161 1.0000 Uani . . . . . . .
C6 C 0.61806(13) 0.32594(12) 0.78102(12) 0.0153 1.0000 Uani . . . . . . .
C7 C 0.55561(13) 0.29743(12) 0.80649(13) 0.0172 1.0000 Uani . . . . . . .
C8 C 0.48059(13) 0.24536(12) 0.75855(12) 0.0170 1.0000 Uani . . . . . . .
C9 C 0.47307(13) 0.22415(13) 0.68601(12) 0.0185 1.0000 Uani . . . . . . .
C10 C 0.53830(13) 0.25691(12) 0.66481(12) 0.0177 1.0000 Uani . . . . . . .
C11 C 0.53256(13) 0.23501(12) 0.58805(12) 0.0173 1.0000 Uani . . . . . . .
C12 C 0.48587(18) 0.16430(15) 0.54405(15) 0.0311 1.0000 Uani . . . . . . .
C13 C 0.48310(18) 0.14802(16) 0.47267(15) 0.0301 1.0000 Uani . . . . . . .
C14 C 0.56877(14) 0.26577(12) 0.48660(12) 0.0178 1.0000 Uani . . . . . . .
C15 C 0.57563(13) 0.28590(12) 0.55845(12) 0.0163 1.0000 Uani . . . . . . .
C16 C 0.41270(13) 0.21310(12) 0.78392(12) 0.0177 1.0000 Uani . . . . . . .
C17 C 0.42903(14) 0.20978(13) 0.85635(13) 0.0187 1.0000 Uani . . . . . . .
C18 C 0.36632(15) 0.17844(14) 0.88042(14) 0.0219 1.0000 Uani . . . . . . .
C19 C 0.28602(16) 0.15087(16) 0.83293(16) 0.0284 1.0000 Uani . . . . . . .
C20 C 0.26833(15) 0.15512(18) 0.76091(16) 0.0304 1.0000 Uani . . . . . . .
C21 C 0.33143(14) 0.18557(16) 0.73631(15) 0.0256 1.0000 Uani . . . . . . .
C22 C 0.77570(14) 0.57094(13) 0.11845(15) 0.0227 1.0000 Uani . . . . . . .
C23 C 0.69459(14) 0.53171(13) 0.07517(14) 0.0221 1.0000 Uani . . . . . . .
C24 C 0.67775(14) 0.63530(13) 0.04640(14) 0.0219 1.0000 Uani . . . . . . .
C25 C 0.75821(14) 0.67840(13) 0.08831(14) 0.0223 1.0000 Uani . . . . . . .
C26 C 0.80852(13) 0.64635(11) 0.12687(13) 0.0167 1.0000 Uani . . . . . . .
C27 C 0.89172(13) 0.69352(12) 0.17831(12) 0.0164 1.0000 Uani . . . . . . .
C28 C 0.94995(13) 0.66395(11) 0.20731(12) 0.0164 1.0000 Uani . . . . . . .
C29 C 1.02485(13) 0.71029(12) 0.26065(12) 0.0160 1.0000 Uani . . . . . . .
C30 C 1.03683(13) 0.78466(12) 0.28168(12) 0.0159 1.0000 Uani . . . . . . .
C31 C 0.97655(13) 0.80953(11) 0.24801(12) 0.0148 1.0000 Uani . . . . . . .
C32 C 0.98626(13) 0.88807(11) 0.26823(12) 0.0152 1.0000 Uani . . . . . . .
C33 C 0.93218(14) 0.91281(13) 0.22425(14) 0.0216 1.0000 Uani . . . . . . .
C34 C 0.94031(15) 0.98557(13) 0.24313(14) 0.0230 1.0000 Uani . . . . . . .
C35 C 1.04998(17) 1.01036(13) 0.34540(16) 0.0292 1.0000 Uani . . . . . . .
C36 C 1.04655(17) 0.93862(14) 0.33062(16) 0.0308 1.0000 Uani . . . . . . .
C37 C 1.08878(13) 0.68240(12) 0.29422(12) 0.0165 1.0000 Uani . . . . . . .
C38 C 1.16866(14) 0.73059(14) 0.33447(15) 0.0245 1.0000 Uani . . . . . . .
C39 C 1.22741(16) 0.70497(16) 0.36958(17) 0.0294 1.0000 Uani . . . . . . .
C40 C 1.20789(16) 0.63043(15) 0.36451(15) 0.0252 1.0000 Uani . . . . . . .
C41 C 1.12952(15) 0.58150(14) 0.32286(14) 0.0212 1.0000 Uani . . . . . . .
C42 C 1.07006(14) 0.60731(12) 0.28827(13) 0.0176 1.0000 Uani . . . . . . .
C43 C 0.93093(13) 0.60992(12) 0.55497(12) 0.0156 1.0000 Uani . . . . . . .
C44 C 0.93558(13) 0.68102(12) 0.57588(12) 0.0171 1.0000 Uani . . . . . . .
C45 C 1.01779(16) 0.69500(13) 0.69289(14) 0.0248 1.0000 Uani . . . . . . .
C46 C 1.01711(16) 0.62421(14) 0.67566(14) 0.0247 1.0000 Uani . . . . . . .
C47 C 0.97334(13) 0.58031(12) 0.60488(12) 0.0158 1.0000 Uani . . . . . . .
C48 C 0.96893(13) 0.50402(11) 0.58210(12) 0.0156 1.0000 Uani . . . . . . .
C49 C 1.03249(13) 0.48237(12) 0.61553(12) 0.0167 1.0000 Uani . . . . . . .
C50 C 1.02513(13) 0.40947(12) 0.59351(12) 0.0150 1.0000 Uani . . . . . . .
C51 C 0.95182(13) 0.36195(12) 0.53913(12) 0.0162 1.0000 Uani . . . . . . .
C52 C 0.89082(12) 0.38754(11) 0.50950(12) 0.0141 1.0000 Uani . . . . . . .
C53 C 0.81022(12) 0.33684(12) 0.45560(12) 0.0153 1.0000 Uani . . . . . . .
C54 C 0.78361(14) 0.26122(13) 0.44643(16) 0.0241 1.0000 Uani . . . . . . .
C55 C 0.70486(15) 0.21729(13) 0.40024(16) 0.0253 1.0000 Uani . . . . . . .
C56 C 0.67870(14) 0.31622(13) 0.36895(13) 0.0215 1.0000 Uani . . . . . . .
C57 C 0.75639(14) 0.36432(12) 0.41440(13) 0.0197 1.0000 Uani . . . . . . .
C58 C 1.09094(13) 0.38342(12) 0.62582(12) 0.0165 1.0000 Uani . . . . . . .
C59 C 1.17213(14) 0.43181(13) 0.65958(15) 0.0229 1.0000 Uani . . . . . . .
C60 C 1.23291(15) 0.40608(15) 0.69065(17) 0.0287 1.0000 Uani . . . . . . .
C61 C 1.21287(16) 0.33167(15) 0.68841(17) 0.0286 1.0000 Uani . . . . . . .
C62 C 1.13269(15) 0.28288(14) 0.65374(14) 0.0222 1.0000 Uani . . . . . . .
C63 C 1.07255(14) 0.30877(13) 0.62285(13) 0.0185 1.0000 Uani . . . . . . .
C64 C 0.71635(15) 0.71678(17) 0.58152(14) 0.0271 1.0000 Uani . . . . . . .
C65 C 0.79545(15) 0.76321(16) 0.62388(14) 0.0266 1.0000 Uani . . . . . . .
C66 C 0.82183(14) 0.79598(13) 0.52523(14) 0.0226 1.0000 Uani . . . . . . .
C67 C 0.74359(14) 0.75083(14) 0.47865(13) 0.0220 1.0000 Uani . . . . . . .
C68 C 0.68960(13) 0.70866(12) 0.50654(13) 0.0172 1.0000 Uani . . . . . . .
C69 C 0.60795(13) 0.65540(12) 0.45697(12) 0.0170 1.0000 Uani . . . . . . .
C70 C 0.54714(13) 0.62452(12) 0.48438(13) 0.0175 1.0000 Uani . . . . . . .
C71 C 0.47298(13) 0.57035(12) 0.43706(13) 0.0164 1.0000 Uani . . . . . . .
C72 C 0.46430(13) 0.54994(12) 0.36452(13) 0.0175 1.0000 Uani . . . . . . .
C73 C 0.52722(13) 0.58527(12) 0.34120(12) 0.0164 1.0000 Uani . . . . . . .
C74 C 0.51934(13) 0.56629(12) 0.26368(12) 0.0162 1.0000 Uani . . . . . . .
C75 C 0.57279(14) 0.61358(13) 0.23884(13) 0.0195 1.0000 Uani . . . . . . .
C76 C 0.56507(14) 0.59609(13) 0.16666(13) 0.0201 1.0000 Uani . . . . . . .
C77 C 0.45710(16) 0.48911(15) 0.14267(14) 0.0270 1.0000 Uani . . . . . . .
C78 C 0.46050(15) 0.50235(14) 0.21371(13) 0.0239 1.0000 Uani . . . . . . .
C79 C 0.40681(13) 0.53632(12) 0.46356(13) 0.0175 1.0000 Uani . . . . . . .
C80 C 0.42303(14) 0.54048(13) 0.53765(13) 0.0192 1.0000 Uani . . . . . . .
C81 C 0.36124(15) 0.50739(14) 0.56297(15) 0.0233 1.0000 Uani . . . . . . .
C82 C 0.28251(16) 0.46925(16) 0.51344(16) 0.0284 1.0000 Uani . . . . . . .
C83 C 0.26503(16) 0.46573(17) 0.44024(16) 0.0312 1.0000 Uani . . . . . . .
C84 C 0.32661(14) 0.49933(15) 0.41525(15) 0.0247 1.0000 Uani . . . . . . .
C85 C 0.22972(15) 0.08886(13) 0.21968(17) 0.0274 1.0000 Uani . . . . . . .
C86 C 0.31143(15) 0.13037(14) 0.25903(17) 0.0282 1.0000 Uani . . . . . . .
C87 C 0.33964(14) 0.02780(13) 0.27699(13) 0.0198 1.0000 Uani . . . . . . .
C88 C 0.25895(14) -0.01757(12) 0.23780(14) 0.0194 1.0000 Uani . . . . . . .
C89 C 0.20246(13) 0.01208(12) 0.20657(13) 0.0171 1.0000 Uani . . . . . . .
C90 C 0.11817(13) -0.03674(11) 0.15823(12) 0.0154 1.0000 Uani . . . . . . .
C91 C 0.05682(13) -0.00953(12) 0.13247(13) 0.0182 1.0000 Uani . . . . . . .
C92 C -0.01843(13) -0.05714(12) 0.08148(13) 0.0172 1.0000 Uani . . . . . . .
C93 C -0.02861(14) -0.13065(12) 0.05850(13) 0.0188 1.0000 Uani . . . . . . .
C94 C 0.03502(13) -0.15340(11) 0.08831(13) 0.0162 1.0000 Uani . . . . . . .
C95 C 0.02779(13) -0.23047(11) 0.06504(12) 0.0157 1.0000 Uani . . . . . . .
C96 C 0.06853(14) -0.26114(12) 0.11479(12) 0.0171 1.0000 Uani . . . . . . .
C97 C 0.06092(14) -0.33352(12) 0.09313(12) 0.0181 1.0000 Uani . . . . . . .
C98 C -0.01947(16) -0.34512(13) -0.02360(14) 0.0231 1.0000 Uani . . . . . . .
C99 C -0.01668(16) -0.27375(13) -0.00598(14) 0.0234 1.0000 Uani . . . . . . .
C100 C -0.08516(13) -0.03113(12) 0.05056(13) 0.0183 1.0000 Uani . . . . . . .
C101 C -0.16651(14) -0.07877(14) 0.02243(16) 0.0246 1.0000 Uani . . . . . . .
C102 C -0.22791(16) -0.05451(16) -0.00990(18) 0.0295 1.0000 Uani . . . . . . .
C103 C -0.20843(16) 0.01839(16) -0.01384(16) 0.0259 1.0000 Uani . . . . . . .
C104 C -0.12789(15) 0.06692(14) 0.01598(14) 0.0216 1.0000 Uani . . . . . . .
C105 C -0.06643(15) 0.04272(13) 0.04802(14) 0.0193 1.0000 Uani . . . . . . .
C106 C 0.54253(15) 0.16213(14) 0.10405(13) 0.0233 1.0000 Uani . . . . . . .
C107 C 0.54755(15) 0.17806(14) 0.17586(13) 0.0236 1.0000 Uani . . . . . . .
C108 C 0.43949(14) 0.07261(13) 0.15564(13) 0.0196 1.0000 Uani . . . . . . .
C109 C 0.43007(14) 0.05253(12) 0.08327(12) 0.0182 1.0000 Uani . . . . . . .
C110 C 0.48193(13) 0.09795(12) 0.05598(11) 0.0145 1.0000 Uani . . . . . . .
C111 C 0.47101(13) 0.07762(12) -0.02229(11) 0.0152 1.0000 Uani . . . . . . .
C112 C 0.53243(13) 0.10901(13) -0.04772(12) 0.0174 1.0000 Uani . . . . . . .
C113 C 0.52000(13) 0.08707(12) -0.12176(12) 0.0159 1.0000 Uani . . . . . . .
C114 C 0.44320(13) 0.03523(13) -0.16729(12) 0.0173 1.0000 Uani . . . . . . .
C115 C 0.38388(13) 0.00867(12) -0.13709(12) 0.0154 1.0000 Uani . . . . . . .
C116 C 0.29801(13) -0.03903(13) -0.18342(12) 0.0167 1.0000 Uani . . . . . . .
C117 C 0.24233(14) -0.06616(14) -0.15102(13) 0.0206 1.0000 Uani . . . . . . .
C118 C 0.16085(14) -0.10496(13) -0.19364(13) 0.0205 1.0000 Uani . . . . . . .
C119 C 0.18749(16) -0.09412(18) -0.29795(14) 0.0293 1.0000 Uani . . . . . . .
C120 C 0.27010(16) -0.05460(18) -0.25929(14) 0.0302 1.0000 Uani . . . . . . .
C121 C 0.58506(14) 0.11901(13) -0.15035(13) 0.0184 1.0000 Uani . . . . . . .
C122 C 0.56637(15) 0.11883(13) -0.22389(13) 0.0198 1.0000 Uani . . . . . . .
C123 C 0.62750(17) 0.15152(14) -0.24977(15) 0.0237 1.0000 Uani . . . . . . .
C124 C 0.70768(17) 0.18595(16) -0.20274(16) 0.0282 1.0000 Uani . . . . . . .
C125 C 0.72712(17) 0.18580(19) -0.12961(18) 0.0348 1.0000 Uani . . . . . . .
C126 C 0.66666(15) 0.15203(17) -0.10413(15) 0.0275 1.0000 Uani . . . . . . .
C151 C 0.29633(17) -0.02938(17) 0.47345(16) 0.0310 1.0000 Uani . . . . . . .
C152 C 0.20537(16) 0.35459(15) 0.18732(16) 0.0297 1.0000 Uani . . . . . . .
C153 C 0.79630(16) 0.29804(16) 0.13006(17) 0.0310 1.0000 Uani . . . . . . .
C154 C 0.8655(3) 0.9533(2) 0.4299(2) 0.0516 1.0000 Uani . . . . . . .
C155 C 0.3550(3) 0.2553(3) 0.1116(2) 0.0598 1.0000 Uani . . . . . . .
C156 C 0.6380(3) 0.3996(2) 0.2039(2) 0.0526 1.0000 Uani . . . . . . .
H11 H 0.7489 0.4001 0.7542 0.0230 1.0000 Uiso R . . . . . .
H21 H 0.8805 0.4684 0.8321 0.0239 1.0000 Uiso R . . . . . .
H31 H 0.8168 0.4473 1.0009 0.0330 1.0000 Uiso R . . . . . .
H41 H 0.6835 0.3786 0.9278 0.0301 1.0000 Uiso R . . . . . .
H71 H 0.5635 0.3134 0.8551 0.0220 1.0000 Uiso R . . . . . .
H91 H 0.4248 0.1886 0.6527 0.0207 1.0000 Uiso R . . . . . .
H121 H 0.4571 0.1277 0.5617 0.0329 1.0000 Uiso R . . . . . .
H131 H 0.4523 0.1010 0.4433 0.0332 1.0000 Uiso R . . . . . .
H141 H 0.5968 0.3006 0.4670 0.0241 1.0000 Uiso R . . . . . .
H151 H 0.6091 0.3328 0.5867 0.0211 1.0000 Uiso R . . . . . .
H171 H 0.4826 0.2295 0.8891 0.0236 1.0000 Uiso R . . . . . .
H181 H 0.3782 0.1759 0.9286 0.0280 1.0000 Uiso R . . . . . .
H191 H 0.2436 0.1301 0.8486 0.0340 1.0000 Uiso R . . . . . .
H201 H 0.2147 0.1368 0.7294 0.0358 1.0000 Uiso R . . . . . .
H211 H 0.3197 0.1879 0.6878 0.0302 1.0000 Uiso R . . . . . .
H221 H 0.8083 0.5472 0.1411 0.0261 1.0000 Uiso R . . . . . .
H231 H 0.6729 0.4813 0.0705 0.0252 1.0000 Uiso R . . . . . .
H241 H 0.6448 0.6574 0.0210 0.0260 1.0000 Uiso R . . . . . .
H251 H 0.7788 0.7283 0.0899 0.0271 1.0000 Uiso R . . . . . .
H281 H 0.9387 0.6140 0.1916 0.0202 1.0000 Uiso R . . . . . .
H301 H 1.0849 0.8177 0.3173 0.0202 1.0000 Uiso R . . . . . .
H331 H 0.8901 0.8810 0.1828 0.0254 1.0000 Uiso R . . . . . .
H341 H 0.9040 1.0010 0.2128 0.0270 1.0000 Uiso R . . . . . .
H351 H 1.0899 1.0433 0.3876 0.0309 1.0000 Uiso R . . . . . .
H361 H 1.0848 0.9252 0.3616 0.0314 1.0000 Uiso R . . . . . .
H381 H 1.1828 0.7804 0.3376 0.0304 1.0000 Uiso R . . . . . .
H391 H 1.2802 0.7379 0.3961 0.0346 1.0000 Uiso R . . . . . .
H401 H 1.2470 0.6132 0.3886 0.0378 1.0000 Uiso R . . . . . .
H411 H 1.1165 0.5312 0.3184 0.0308 1.0000 Uiso R . . . . . .
H421 H 1.0173 0.5743 0.2623 0.0251 1.0000 Uiso R . . . . . .
H431 H 0.8994 0.5815 0.5081 0.0208 1.0000 Uiso R . . . . . .
H441 H 0.9072 0.6997 0.5420 0.0233 1.0000 Uiso R . . . . . .
H451 H 1.0475 0.7239 0.7402 0.0292 1.0000 Uiso R . . . . . .
H461 H 1.0460 0.6062 0.7104 0.0291 1.0000 Uiso R . . . . . .
H491 H 1.0792 0.5162 0.6519 0.0199 1.0000 Uiso R . . . . . .
H511 H 0.9441 0.3127 0.5229 0.0208 1.0000 Uiso R . . . . . .
H541 H 0.8185 0.2400 0.4708 0.0290 1.0000 Uiso R . . . . . .
H551 H 0.6874 0.1666 0.3949 0.0281 1.0000 Uiso R . . . . . .
H561 H 0.6435 0.3353 0.3413 0.0271 1.0000 Uiso R . . . . . .
H571 H 0.7723 0.4147 0.4172 0.0242 1.0000 Uiso R . . . . . .
H591 H 1.1854 0.4813 0.6599 0.0279 1.0000 Uiso R . . . . . .
H601 H 1.2867 0.4384 0.7143 0.0340 1.0000 Uiso R . . . . . .
H611 H 1.2530 0.3146 0.7099 0.0373 1.0000 Uiso R . . . . . .
H621 H 1.1192 0.2330 0.6512 0.0324 1.0000 Uiso R . . . . . .
H631 H 1.0189 0.2760 0.6006 0.0225 1.0000 Uiso R . . . . . .
H641 H 0.6812 0.6900 0.6022 0.0322 1.0000 Uiso R . . . . . .
H651 H 0.8123 0.7687 0.6743 0.0325 1.0000 Uiso R . . . . . .
H661 H 0.8577 0.8234 0.5058 0.0260 1.0000 Uiso R . . . . . .
H671 H 0.7275 0.7483 0.4295 0.0269 1.0000 Uiso R . . . . . .
H701 H 0.5562 0.6394 0.5336 0.0233 1.0000 Uiso R . . . . . .
H721 H 0.4172 0.5132 0.3315 0.0240 1.0000 Uiso R . . . . . .
H751 H 0.6136 0.6565 0.2712 0.0262 1.0000 Uiso R . . . . . .
H761 H 0.6013 0.6284 0.1506 0.0271 1.0000 Uiso R . . . . . .
H771 H 0.4171 0.4462 0.1095 0.0310 1.0000 Uiso R . . . . . .
H781 H 0.4232 0.4690 0.2278 0.0272 1.0000 Uiso R . . . . . .
H801 H 0.4756 0.5663 0.5707 0.0270 1.0000 Uiso R . . . . . .
H811 H 0.3727 0.5102 0.6123 0.0340 1.0000 Uiso R . . . . . .
H821 H 0.2410 0.4460 0.5293 0.0360 1.0000 Uiso R . . . . . .
H831 H 0.2120 0.4413 0.4074 0.0380 1.0000 Uiso R . . . . . .
H841 H 0.3140 0.4968 0.3661 0.0298 1.0000 Uiso R . . . . . .
H851 H 0.1934 0.1115 0.2024 0.0301 1.0000 Uiso R . . . . . .
H861 H 0.3296 0.1812 0.2666 0.0332 1.0000 Uiso R . . . . . .
H871 H 0.3768 0.0070 0.2976 0.0251 1.0000 Uiso R . . . . . .
H881 H 0.2428 -0.0678 0.2321 0.0242 1.0000 Uiso R . . . . . .
H911 H 0.0661 0.0397 0.1493 0.0218 1.0000 Uiso R . . . . . .
H931 H -0.0771 -0.1644 0.0239 0.0240 1.0000 Uiso R . . . . . .
H961 H 0.1007 -0.2328 0.1617 0.0232 1.0000 Uiso R . . . . . .
H971 H 0.0870 -0.3540 0.1272 0.0231 1.0000 Uiso R . . . . . .
H981 H -0.0483 -0.3730 -0.0715 0.0270 1.0000 Uiso R . . . . . .
H991 H -0.0446 -0.2543 -0.0408 0.0282 1.0000 Uiso R . . . . . .
H1011 H -0.1803 -0.1274 0.0246 0.0310 1.0000 Uiso R . . . . . .
H1021 H -0.2821 -0.0866 -0.0278 0.0357 1.0000 Uiso R . . . . . .
H1031 H -0.2494 0.0340 -0.0370 0.0367 1.0000 Uiso R . . . . . .
H1041 H -0.1151 0.1154 0.0139 0.0311 1.0000 Uiso R . . . . . .
H1051 H -0.0129 0.0756 0.0682 0.0270 1.0000 Uiso R . . . . . .
H1061 H 0.5785 0.1944 0.0881 0.0252 1.0000 Uiso R . . . . . .
H1071 H 0.5887 0.2206 0.2080 0.0251 1.0000 Uiso R . . . . . .
H1081 H 0.4041 0.0414 0.1728 0.0242 1.0000 Uiso R . . . . . .
H1091 H 0.3891 0.0094 0.0532 0.0210 1.0000 Uiso R . . . . . .
H1121 H 0.5815 0.1441 -0.0160 0.0208 1.0000 Uiso R . . . . . .
H1141 H 0.4316 0.0193 -0.2164 0.0220 1.0000 Uiso R . . . . . .
H1171 H 0.2593 -0.0592 -0.1009 0.0251 1.0000 Uiso R . . . . . .
H1181 H 0.1237 -0.1239 -0.1712 0.0250 1.0000 Uiso R . . . . . .
H1191 H 0.1694 -0.1048 -0.3486 0.0311 1.0000 Uiso R . . . . . .
H1201 H 0.3058 -0.0375 -0.2831 0.0340 1.0000 Uiso R . . . . . .
H1221 H 0.5125 0.0965 -0.2552 0.0276 1.0000 Uiso R . . . . . .
H1231 H 0.6144 0.1497 -0.2989 0.0360 1.0000 Uiso R . . . . . .
H1241 H 0.7480 0.2097 -0.2200 0.0402 1.0000 Uiso R . . . . . .
H1251 H 0.7808 0.2083 -0.0980 0.0439 1.0000 Uiso R . . . . . .
H1261 H 0.6810 0.1514 -0.0558 0.0343 1.0000 Uiso R . . . . . .
H1511 H 0.3394 -0.0072 0.5215 0.0380 1.0000 Uiso R . . . . . .
H1521 H 0.1661 0.3045 0.1613 0.0360 1.0000 Uiso R . . . . . .
H1531 H 0.8408 0.3462 0.1523 0.0369 1.0000 Uiso R . . . . . .
H1541 H 0.8118 0.9509 0.4060 0.0676 1.0000 Uiso R . . . . . .
H1542 H 0.9033 0.9919 0.4198 0.0676 1.0000 Uiso R . . . . . .
H1543 H 0.8770 0.9625 0.4808 0.0676 1.0000 Uiso R . . . . . .
H1 H 0.9180 0.8899 0.4249 0.0523 1.0000 Uiso R . . . . . .
H1551 H 0.3010 0.2348 0.1112 0.0808 1.0000 Uiso R . . . . . .
H1552 H 0.3735 0.3074 0.1253 0.0808 1.0000 Uiso R . . . . . .
H1553 H 0.3897 0.2392 0.1456 0.0808 1.0000 Uiso R . . . . . .
H2 H 0.4047 0.2502 0.0446 0.0559 1.0000 Uiso R . . . . . .
H1561 H 0.6917 0.4252 0.2056 0.0679 1.0000 Uiso R . . . . . .
H1562 H 0.6301 0.3495 0.2021 0.0679 1.0000 Uiso R . . . . . .
H1563 H 0.5997 0.4027 0.1618 0.0679 1.0000 Uiso R . . . . . .
H3 H 0.5821 0.4066 0.2652 0.0556 1.0000 Uiso R . . . . . .

loop_
_atom_site_aniso_label
_atom_site_aniso_U_11
_atom_site_aniso_U_22
_atom_site_aniso_U_33
_atom_site_aniso_U_23
_atom_site_aniso_U_13
_atom_site_aniso_U_12
Cd1 0.01112(9) 0.00984(8) 0.01470(9) -0.00138(7) 0.00085(7) 0.00209(7)
Cd2 0.01221(9) 0.01713(9) 0.01248(9) 0.00145(7) 0.00132(7) 0.00053(7)
Cd3 0.01132(6) 0.01047(6) 0.01717(7) -0.00085(5) -0.00005(5) 0.00249(5)
Cd4 0.01177(7) 0.01688(6) 0.01012(6) -0.00099(5) 0.00214(5) 0.00077(5)
Cl1 0.0294(3) 0.0369(3) 0.0388(4) 0.0121(3) 0.0154(3) 0.0045(3)
Cl2 0.0356(4) 0.0421(4) 0.0599(5) 0.0251(4) 0.0126(4) 0.0123(3)
Cl3 0.0558(5) 0.0545(5) 0.0750(7) 0.0229(5) 0.0448(5) 0.0225(4)
Cl4 0.0360(4) 0.0531(5) 0.0425(4) 0.0239(4) 0.0150(3) 0.0164(3)
Cl5 0.0368(4) 0.0613(5) 0.0438(4) 0.0165(4) 0.0144(3) 0.0271(4)
Cl6 0.0295(3) 0.0379(3) 0.0329(3) 0.0099(3) 0.0035(3) 0.0151(3)
Cl7 0.0283(3) 0.0375(3) 0.0402(4) 0.0140(3) 0.0042(3) 0.0132(3)
Cl8 0.0498(5) 0.0607(6) 0.0534(5) 0.0180(4) 0.0175(4) 0.0355(4)
Cl9 0.0327(4) 0.0556(5) 0.0427(4) 0.0231(4) 0.0103(3) 0.0124(3)
O1 0.0252(8) 0.0192(7) 0.0182(8) 0.0036(6) 0.0077(7) 0.0053(6)
O2 0.0552(15) 0.0428(13) 0.081(2) 0.0364(14) 0.0458(15) 0.0367(12)
O3 0.0289(9) 0.0230(8) 0.0354(10) 0.0047(7) 0.0207(8) 0.0058(7)
O4 0.0250(8) 0.0248(8) 0.0278(9) 0.0077(7) 0.0125(7) 0.0134(7)
O5 0.0345(10) 0.0192(8) 0.0271(9) 0.0052(7) 0.0068(8) 0.0084(7)
O6 0.0247(9) 0.0277(9) 0.0265(9) -0.0027(7) 0.0137(8) 0.0007(7)
O7 0.0364(10) 0.0215(8) 0.0204(8) 0.0058(7) 0.0089(8) 0.0094(7)
O8 0.0589(16) 0.0511(14) 0.0585(16) 0.0317(13) 0.0335(13) 0.0400(13)
O9 0.0309(10) 0.0242(9) 0.0383(11) 0.0065(8) 0.0197(9) 0.0057(7)
O10 0.0221(8) 0.0283(8) 0.0243(8) 0.0047(7) 0.0122(7) 0.0109(7)
O11 0.0261(9) 0.0243(8) 0.0269(9) -0.0019(7) -0.0010(7) 0.0126(7)
O12 0.0332(10) 0.0285(9) 0.0186(8) 0.0054(7) 0.0109(7) 0.0091(8)
O13 0.0403(11) 0.0221(8) 0.0218(8) 0.0059(7) 0.0085(8) 0.0133(8)
O14 0.0380(11) 0.0491(13) 0.0257(10) 0.0087(9) 0.0055(9) 0.0269(10)
O15 0.071(2) 0.096(2) 0.0594(18) 0.0474(18) 0.0501(16) 0.0504(18)
O16 0.0247(9) 0.0252(8) 0.0321(10) 0.0047(7) 0.0108(8) 0.0130(7)
O17 0.0320(10) 0.0223(8) 0.0310(10) 0.0046(7) 0.0075(8) 0.0117(7)
O18 0.0316(10) 0.0281(9) 0.0300(10) -0.0045(8) 0.0159(9) -0.0020(8)
O54 0.0448(13) 0.0355(11) 0.0367(12) 0.0041(9) 0.0032(10) 0.0195(10)
O55 0.0445(13) 0.0459(13) 0.0336(12) 0.0024(10) 0.0170(11) 0.0010(11)
O56 0.0428(13) 0.0346(11) 0.0398(13) -0.0007(10) 0.0172(11) 0.0013(10)
N1 0.0114(7) 0.0172(8) 0.0165(8) -0.0010(6) 0.0030(6) 0.0034(6)
N2 0.0141(8) 0.0190(8) 0.0106(7) 0.0001(6) 0.0022(6) 0.0028(6)
N3 0.0175(8) 0.0240(9) 0.0123(8) -0.0007(7) 0.0026(7) 0.0018(7)
N4 0.0127(8) 0.0172(8) 0.0178(8) 0.0003(7) 0.0020(7) 0.0022(6)
N5 0.0132(7) 0.0127(7) 0.0178(8) 0.0007(6) 0.0016(6) 0.0018(6)
N6 0.0154(8) 0.0132(7) 0.0178(8) 0.0005(6) 0.0033(7) 0.0040(6)
N7 0.0165(8) 0.0132(7) 0.0207(9) -0.0007(7) 0.0015(7) 0.0027(6)
N8 0.0135(7) 0.0123(7) 0.0153(8) 0.0003(6) 0.0039(6) 0.0026(6)
N9 0.0141(8) 0.0161(8) 0.0202(9) -0.0021(7) -0.0003(7) 0.0029(6)
N10 0.0116(8) 0.0214(9) 0.0152(8) -0.0022(7) 0.0012(7) 0.0003(7)
N11 0.0123(7) 0.0171(8) 0.0140(8) -0.0001(6) 0.0004(6) 0.0018(6)
N12 0.0159(8) 0.0194(8) 0.0148(8) 0.0012(7) 0.0018(7) 0.0027(7)
N13 0.0124(8) 0.0179(8) 0.0205(9) -0.0040(7) 0.0019(7) 0.0005(6)
N14 0.0141(8) 0.0110(7) 0.0183(8) -0.0001(6) 0.0033(7) 0.0012(6)
N15 0.0156(8) 0.0123(7) 0.0185(8) -0.0005(6) 0.0027(7) 0.0035(6)
N16 0.0164(8) 0.0181(8) 0.0124(8) 0.0014(6) 0.0034(6) 0.0030(6)
N17 0.0128(7) 0.0190(8) 0.0118(8) 0.0004(6) 0.0012(6) 0.0028(6)
N18 0.0135(8) 0.0203(8) 0.0157(8) -0.0024(7) 0.0034(7) 0.0019(7)
N21 0.0192(9) 0.0150(8) 0.0230(10) 0.0016(7) 0.0078(8) 0.0034(7)
N22 0.0154(8) 0.0202(8) 0.0128(8) 0.0006(7) 0.0016(7) 0.0035(7)
N23 0.0199(9) 0.0156(8) 0.0215(9) 0.0017(7) 0.0064(8) 0.0026(7)
N24 0.0134(8) 0.0161(8) 0.0194(9) -0.0015(7) 0.0042(7) 0.0014(6)
N25 0.0230(10) 0.0264(10) 0.0165(9) 0.0058(8) 0.0046(8) 0.0087(8)
N26 0.0159(8) 0.0183(8) 0.0180(9) -0.0030(7) 0.0013(7) 0.0041(7)
C1 0.0141(9) 0.0243(10) 0.0126(9) 0.0011(8) 0.0028(7) 0.0013(8)
C2 0.0133(9) 0.0209(9) 0.0157(9) 0.0030(7) 0.0030(7) 0.0009(7)
C3 0.0143(10) 0.0427(14) 0.0122(10) -0.0032(9) 0.0028(8) 0.0016(9)
C4 0.0128(9) 0.0478(16) 0.0129(10) -0.0013(10) 0.0040(8) -0.0007(10)
C5 0.0127(8) 0.0187(9) 0.0113(8) -0.0016(7) 0.0018(7) 0.0028(7)
C6 0.0113(8) 0.0184(9) 0.0112(8) -0.0014(7) 0.0021(7) 0.0029(7)
C7 0.0113(8) 0.0185(9) 0.0161(9) 0.0001(7) 0.0027(7) 0.0019(7)
C8 0.0128(8) 0.0186(9) 0.0153(9) 0.0009(7) 0.0032(7) 0.0036(7)
C9 0.0135(9) 0.0205(9) 0.0137(9) -0.0001(7) 0.0018(7) 0.0009(7)
C10 0.0146(9) 0.0184(9) 0.0130(9) -0.0004(7) 0.0014(7) 0.0018(7)
C11 0.0151(9) 0.0190(9) 0.0122(8) -0.0003(7) 0.0030(7) 0.0025(7)
C12 0.0329(13) 0.0252(11) 0.0181(11) -0.0041(9) 0.0094(10) -0.0079(10)
C13 0.0295(13) 0.0258(11) 0.0191(11) -0.0058(9) 0.0103(10) -0.0073(10)
C14 0.0178(9) 0.0184(9) 0.0148(9) 0.0025(7) 0.0048(8) 0.0052(7)
C15 0.0155(9) 0.0159(8) 0.0138(9) 0.0009(7) 0.0024(7) 0.0048(7)
C16 0.0135(8) 0.0189(9) 0.0159(9) 0.0014(7) 0.0032(7) 0.0030(7)
C17 0.0161(9) 0.0197(9) 0.0168(9) 0.0012(8) 0.0054(8) 0.0042(7)
C18 0.0203(10) 0.0229(10) 0.0213(10) 0.0039(8) 0.0090(9) 0.0054(8)
C19 0.0192(11) 0.0324(13) 0.0291(13) 0.0061(10) 0.0103(10) 0.0028(9)
C20 0.0133(10) 0.0413(15) 0.0287(13) 0.0075(11) 0.0057(9) 0.0018(10)
C21 0.0150(9) 0.0337(12) 0.0214(11) 0.0072(9) 0.0037(8) 0.0028(9)
C22 0.0154(9) 0.0140(9) 0.0299(12) 0.0018(8) -0.0008(9) 0.0035(7)
C23 0.0131(9) 0.0155(9) 0.0270(11) -0.0010(8) -0.0002(8) 0.0008(7)
C24 0.0148(9) 0.0194(10) 0.0237(11) 0.0052(8) -0.0004(8) 0.0028(8)
C25 0.0164(9) 0.0163(9) 0.0247(11) 0.0048(8) -0.0007(8) 0.0010(8)
C26 0.0140(9) 0.0101(8) 0.0192(10) -0.0008(7) 0.0011(8) 0.0019(7)
C27 0.0124(8) 0.0149(8) 0.0166(9) 0.0001(7) 0.0020(7) 0.0027(7)
C28 0.0133(8) 0.0126(8) 0.0174(9) -0.0004(7) 0.0021(7) 0.0018(7)
C29 0.0124(8) 0.0161(8) 0.0165(9) 0.0018(7) 0.0035(7) 0.0036(7)
C30 0.0136(8) 0.0121(8) 0.0175(9) 0.0006(7) 0.0024(7) 0.0030(7)
C31 0.0131(8) 0.0121(8) 0.0146(8) 0.0011(7) 0.0020(7) 0.0024(6)
C32 0.0140(8) 0.0114(8) 0.0163(9) 0.0014(7) 0.0031(7) 0.0028(7)
C33 0.0174(10) 0.0165(9) 0.0201(10) -0.0045(8) -0.0039(8) 0.0059(8)
C34 0.0214(10) 0.0161(9) 0.0226(11) -0.0043(8) -0.0021(9) 0.0083(8)
C35 0.0287(12) 0.0135(9) 0.0283(12) -0.0038(9) -0.0089(10) 0.0067(9)
C36 0.0286(12) 0.0163(10) 0.0287(12) -0.0026(9) -0.0131(10) 0.0086(9)
C37 0.0146(9) 0.0170(9) 0.0178(9) 0.0023(7) 0.0062(7) 0.0062(7)
C38 0.0152(9) 0.0197(10) 0.0328(13) 0.0025(9) 0.0024(9) 0.0064(8)
C39 0.0167(10) 0.0278(12) 0.0372(14) 0.0036(11) 0.0015(10) 0.0093(9)
C40 0.0217(11) 0.0324(12) 0.0272(12) 0.0090(10) 0.0096(9) 0.0159(9)
C41 0.0240(11) 0.0220(10) 0.0228(11) 0.0083(8) 0.0109(9) 0.0119(8)
C42 0.0178(9) 0.0170(9) 0.0171(9) 0.0026(7) 0.0065(8) 0.0058(7)
C43 0.0149(8) 0.0138(8) 0.0153(9) -0.0001(7) 0.0046(7) 0.0039(7)
C44 0.0171(9) 0.0142(8) 0.0174(9) 0.0026(7) 0.0036(8) 0.0053(7)
C45 0.0250(11) 0.0154(9) 0.0224(11) -0.0028(8) -0.0044(9) 0.0073(8)
C46 0.0279(12) 0.0179(10) 0.0194(10) -0.0009(8) -0.0026(9) 0.0095(9)
C47 0.0125(8) 0.0136(8) 0.0174(9) 0.0019(7) 0.0031(7) 0.0028(7)
C48 0.0142(8) 0.0125(8) 0.0158(9) -0.0007(7) 0.0045(7) 0.0020(7)
C49 0.0124(8) 0.0145(8) 0.0169(9) -0.0008(7) 0.0014(7) 0.0023(7)
C50 0.0127(8) 0.0135(8) 0.0163(9) 0.0006(7) 0.0053(7) 0.0027(7)
C51 0.0123(8) 0.0165(9) 0.0159(9) -0.0008(7) 0.0034(7) 0.0040(7)
C52 0.0121(8) 0.0116(8) 0.0143(8) -0.0001(6) 0.0028(7) 0.0021(6)
C53 0.0115(8) 0.0152(8) 0.0154(9) -0.0022(7) 0.0036(7) 0.0037(7)
C54 0.0146(9) 0.0134(9) 0.0356(13) 0.0001(9) 0.0004(9) 0.0043(7)
C55 0.0152(10) 0.0145(9) 0.0361(14) -0.0016(9) 0.0012(9) 0.0032(8)
C56 0.0170(9) 0.0186(9) 0.0203(10) 0.0037(8) -0.0002(8) 0.0023(8)
C57 0.0164(9) 0.0144(8) 0.0212(10) 0.0032(7) 0.0005(8) 0.0027(7)
C58 0.0129(8) 0.0174(9) 0.0158(9) 0.0005(7) 0.0032(7) 0.0044(7)
C59 0.0142(9) 0.0196(10) 0.0293(12) 0.0033(9) 0.0037(9) 0.0039(8)
C60 0.0133(9) 0.0255(11) 0.0386(14) 0.0059(10) 0.0000(10) 0.0053(8)
C61 0.0205(11) 0.0255(11) 0.0363(14) 0.0060(10) 0.0035(10) 0.0109(9)
C62 0.0211(10) 0.0211(10) 0.0253(11) 0.0035(9) 0.0079(9) 0.0106(8)
C63 0.0153(9) 0.0177(9) 0.0185(9) 0.0002(7) 0.0040(8) 0.0046(7)
C64 0.0156(10) 0.0369(13) 0.0172(11) 0.0015(10) 0.0027(8) -0.0005(9)
C65 0.0152(10) 0.0376(13) 0.0161(10) 0.0002(9) 0.0025(8) 0.0009(9)
C66 0.0167(9) 0.0208(10) 0.0206(10) 0.0050(8) 0.0011(8) -0.0005(8)
C67 0.0159(9) 0.0235(10) 0.0172(10) 0.0041(8) -0.0002(8) 0.0013(8)
C68 0.0102(8) 0.0189(9) 0.0166(9) -0.0016(7) 0.0020(7) 0.0030(7)
C69 0.0118(8) 0.0181(9) 0.0144(9) 0.0008(7) 0.0006(7) 0.0022(7)
C70 0.0139(9) 0.0188(9) 0.0139(9) -0.0010(7) 0.0027(7) 0.0026(7)
C71 0.0114(8) 0.0154(8) 0.0178(9) -0.0001(7) 0.0015(7) 0.0042(7)
C72 0.0120(8) 0.0160(9) 0.0185(10) 0.0005(7) 0.0021(7) 0.0020(7)
C73 0.0127(8) 0.0156(8) 0.0152(9) 0.0002(7) 0.0003(7) 0.0036(7)
C74 0.0125(8) 0.0160(8) 0.0150(9) 0.0025(7) 0.0004(7) 0.0033(7)
C75 0.0159(9) 0.0173(9) 0.0177(10) -0.0014(8) 0.0038(8) 0.0009(7)
C76 0.0177(9) 0.0179(9) 0.0185(10) 0.0002(8) 0.0052(8) 0.0014(8)
C77 0.0240(11) 0.0251(11) 0.0149(10) -0.0023(8) 0.0028(9) -0.0060(9)
C78 0.0217(11) 0.0219(10) 0.0157(10) 0.0006(8) 0.0044(8) -0.0044(8)
C79 0.0135(9) 0.0151(8) 0.0203(10) -0.0002(7) 0.0044(8) 0.0041(7)
C80 0.0163(9) 0.0177(9) 0.0191(10) 0.0001(8) 0.0037(8) 0.0047(7)
C81 0.0221(11) 0.0221(10) 0.0259(11) 0.0044(9) 0.0104(9) 0.0074(8)
C82 0.0189(11) 0.0318(13) 0.0310(13) 0.0021(10) 0.0120(10) 0.0045(9)
C83 0.0148(10) 0.0388(14) 0.0277(13) -0.0003(11) 0.0056(9) -0.0007(10)
C84 0.0142(9) 0.0304(12) 0.0212(11) 0.0001(9) 0.0042(8) 0.0022(8)
C85 0.0134(9) 0.0140(9) 0.0416(15) -0.0036(9) -0.0011(10) 0.0026(8)
C86 0.0171(10) 0.0146(10) 0.0393(15) -0.0033(9) 0.0005(10) 0.0011(8)
C87 0.0152(9) 0.0190(9) 0.0198(10) 0.0032(8) 0.0035(8) 0.0027(7)
C88 0.0148(9) 0.0151(9) 0.0228(10) 0.0032(8) 0.0027(8) 0.0028(7)
C89 0.0116(8) 0.0152(9) 0.0186(10) -0.0025(7) 0.0041(7) 0.0015(7)
C90 0.0130(8) 0.0118(8) 0.0162(9) 0.0004(7) 0.0031(7) 0.0011(7)
C91 0.0145(9) 0.0135(8) 0.0220(10) -0.0008(7) 0.0042(8) 0.0035(7)
C92 0.0121(8) 0.0122(8) 0.0227(10) 0.0005(7) 0.0033(8) 0.0028(7)
C93 0.0141(9) 0.0131(8) 0.0211(10) -0.0005(7) 0.0015(8) 0.0007(7)
C94 0.0132(8) 0.0113(8) 0.0183(9) 0.0005(7) 0.0023(7) 0.0016(7)
C95 0.0139(8) 0.0105(8) 0.0176(9) 0.0000(7) 0.0034(7) 0.0013(6)
C96 0.0186(9) 0.0134(8) 0.0144(9) 0.0010(7) 0.0043(7) 0.0022(7)
C97 0.0222(10) 0.0132(8) 0.0146(9) 0.0021(7) 0.0035(8) 0.0045(7)
C98 0.0245(11) 0.0169(9) 0.0185(10) -0.0047(8) -0.0015(9) 0.0079(8)
C99 0.0259(11) 0.0159(9) 0.0199(10) -0.0017(8) -0.0030(9) 0.0094(8)
C100 0.0138(9) 0.0171(9) 0.0196(10) -0.0001(7) 0.0031(8) 0.0048(7)
C101 0.0159(10) 0.0190(10) 0.0320(13) 0.0018(9) 0.0031(9) 0.0045(8)
C102 0.0158(10) 0.0267(12) 0.0393(15) 0.0047(11) 0.0035(10) 0.0066(9)
C103 0.0201(10) 0.0315(12) 0.0300(13) 0.0091(10) 0.0086(10) 0.0145(9)
C104 0.0241(11) 0.0221(10) 0.0214(10) 0.0059(8) 0.0100(9) 0.0101(8)
C105 0.0191(10) 0.0160(9) 0.0204(10) 0.0014(8) 0.0064(8) 0.0052(8)
C106 0.0224(11) 0.0227(10) 0.0129(9) -0.0022(8) 0.0070(8) -0.0051(8)
C107 0.0209(10) 0.0224(10) 0.0138(9) -0.0040(8) 0.0044(8) -0.0044(8)
C108 0.0198(10) 0.0187(9) 0.0143(9) -0.0006(7) 0.0052(8) 0.0021(8)
C109 0.0158(9) 0.0176(9) 0.0136(9) -0.0011(7) 0.0036(7) 0.0001(7)
C110 0.0136(8) 0.0169(8) 0.0095(8) 0.0008(7) 0.0014(7) 0.0044(7)
C111 0.0123(8) 0.0179(9) 0.0101(8) -0.0002(7) 0.0017(7) 0.0022(7)
C112 0.0130(9) 0.0218(9) 0.0122(9) 0.0003(7) 0.0032(7) 0.0024(7)
C113 0.0121(8) 0.0194(9) 0.0138(9) 0.0015(7) 0.0039(7) 0.0043(7)
C114 0.0142(9) 0.0210(9) 0.0121(8) 0.0002(7) 0.0023(7) 0.0044(7)
C115 0.0130(8) 0.0166(8) 0.0126(8) 0.0009(7) 0.0021(7) 0.0040(7)
C116 0.0126(8) 0.0198(9) 0.0122(9) -0.0018(7) 0.0014(7) 0.0040(7)
C117 0.0144(9) 0.0257(10) 0.0149(9) 0.0037(8) 0.0022(8) 0.0018(8)
C118 0.0146(9) 0.0224(10) 0.0178(10) 0.0046(8) 0.0023(8) 0.0017(8)
C119 0.0175(10) 0.0455(15) 0.0126(10) -0.0033(10) 0.0021(8) 0.0032(10)
C120 0.0161(10) 0.0495(16) 0.0126(10) -0.0010(10) 0.0023(8) 0.0025(10)
C121 0.0158(9) 0.0205(9) 0.0170(9) 0.0017(8) 0.0066(8) 0.0047(7)
C122 0.0209(10) 0.0202(9) 0.0186(10) 0.0036(8) 0.0084(8) 0.0073(8)
C123 0.0311(12) 0.0226(10) 0.0231(11) 0.0073(9) 0.0148(10) 0.0118(9)
C124 0.0263(12) 0.0313(12) 0.0327(13) 0.0094(11) 0.0203(11) 0.0085(10)
C125 0.0191(11) 0.0478(17) 0.0304(14) 0.0047(12) 0.0108(11) 0.0034(11)
C126 0.0155(10) 0.0408(14) 0.0216(11) 0.0046(10) 0.0075(9) 0.0048(10)
C151 0.0227(11) 0.0352(14) 0.0275(12) 0.0119(11) 0.0043(10) 0.0032(10)
C152 0.0218(11) 0.0266(12) 0.0309(13) 0.0095(10) 0.0012(10) 0.0026(9)
C153 0.0207(11) 0.0260(12) 0.0362(14) 0.0080(11) 0.0031(10) 0.0018(9)
C154 0.069(3) 0.0332(16) 0.053(2) 0.0058(15) 0.020(2) 0.0228(17)
C155 0.067(3) 0.061(3) 0.0356(19) 0.0009(18) 0.0151(19) 0.012(2)
C156 0.066(3) 0.050(2) 0.0332(17) 0.0005(15) 0.0221(18) 0.0119(19)

loop_
_atom_type_symbol
_atom_type_scat_dispersion_real
_atom_type_scat_dispersion_imag
_atom_type_scat_Cromer_Mann_a1
_atom_type_scat_Cromer_Mann_b1
_atom_type_scat_Cromer_Mann_a2
_atom_type_scat_Cromer_Mann_b2
_atom_type_scat_Cromer_Mann_a3
_atom_type_scat_Cromer_Mann_b3
_atom_type_scat_Cromer_Mann_a4
_atom_type_scat_Cromer_Mann_b4
_atom_type_scat_Cromer_Mann_c
_atom_type_scat_source
C 0.0033 0.0016 2.3100 20.8439 1.0200 10.2075 1.5886 0.5687 0.8650 51.6512 0.2156 'International Tables Vol C 4.2.6.8 and 6.1.1.4'
H 0.0000 0.0000 0.4930 10.5109 0.3229 26.1257 0.1402 3.1424 0.0408 57.7998 0.0030 'International Tables Vol C 4.2.6.8 and 6.1.1.4'
N 0.0061 0.0033 12.2126 0.0057 3.1322 9.8933 2.0125 28.9975 1.1663 0.5826 -11.5290 'International Tables Vol C 4.2.6.8 and 6.1.1.4'
O 0.0106 0.0060 3.0485 13.2771 2.2868 5.7011 1.5463 0.3239 0.8670 32.9089 0.2508 'International Tables Vol C 4.2.6.8 and 6.1.1.4'
Cl 0.1484 0.1585 11.4604 0.0104 7.1964 1.1662 6.2556 18.5194 1.6455 47.7784 -9.5574 'International Tables Vol C 4.2.6.8 and 6.1.1.4'
Cd -0.8075 1.2024 19.2214 0.5946 17.6444 6.9089 4.4610 24.7008 1.6029 87.4825 5.0694 'International Tables Vol C 4.2.6.8 and 6.1.1.4'

loop_
_geom_angle_atom_site_label_1
_geom_angle_site_symmetry_1
_geom_angle_atom_site_label_2
_geom_angle_site_symmetry_2
_geom_angle_atom_site_label_3
_geom_angle_site_symmetry_3
_geom_angle
_geom_angle_publ_flag
O1 2_767 Cd1 . N1 2_767 92.85(7) yes
O1 2_767 Cd1 . N15 1_666 78.12(7) yes
N1 2_767 Cd1 . N15 1_666 87.39(7) yes
O1 2_767 Cd1 . N15 2_656 101.88(7) yes
N1 2_767 Cd1 . N15 2_656 92.61(7) yes
N15 1_666 Cd1 . N15 2_656 179.995 yes
O1 2_767 Cd1 . O1 . 179.995 yes
N1 2_767 Cd1 . O1 . 87.15(7) yes
N15 1_666 Cd1 . O1 . 101.88(7) yes
N15 2_656 Cd1 . O1 . 78.12(7) yes
O1 2_767 Cd1 . N1 . 87.15(7) yes
N1 2_767 Cd1 . N1 . 179.995 yes
N15 1_666 Cd1 . N1 . 92.61(7) yes
N15 2_656 Cd1 . N1 . 87.39(7) yes
O1 . Cd1 . N1 . 92.85(7) yes
N4 2_665 Cd2 . O4 2_665 97.18(7) yes
N4 2_665 Cd2 . N12 2_665 88.23(7) yes
O4 2_665 Cd2 . N12 2_665 81.00(7) yes
N4 2_665 Cd2 . O4 . 82.82(7) yes
O4 2_665 Cd2 . O4 . 179.995 yes
N12 2_665 Cd2 . O4 . 99.00(7) yes
N4 2_665 Cd2 . N4 . 179.995 yes
O4 2_665 Cd2 . N4 . 82.82(7) yes
N12 2_665 Cd2 . N4 . 91.77(7) yes
O4 . Cd2 . N4 . 97.18(7) yes
N4 2_665 Cd2 . N12 . 91.77(7) yes
O4 2_665 Cd2 . N12 . 99.00(7) yes
N12 2_665 Cd2 . N12 . 179.995 yes
O4 . Cd2 . N12 . 81.00(7) yes
N4 . Cd2 . N12 . 88.23(7) yes
N18 1_666 Cd3 . N6 2_776 89.80(7) yes
N18 1_666 Cd3 . O7 . 97.20(7) yes
N6 2_776 Cd3 . O7 . 76.66(7) yes
N18 1_666 Cd3 . O10 . 96.40(7) yes
N6 2_776 Cd3 . O10 . 81.02(7) yes
O7 . Cd3 . O10 . 153.73(7) yes
N18 1_666 Cd3 . N7 . 91.24(7) yes
N6 2_776 Cd3 . N7 . 177.82(7) yes
O7 . Cd3 . N7 . 101.31(7) yes
O10 . Cd3 . N7 . 100.76(7) yes
N18 1_666 Cd3 . N10 . 176.32(7) yes
N6 2_776 Cd3 . N10 . 92.77(7) yes
O7 . Cd3 . N10 . 85.96(7) yes
O10 . Cd3 . N10 . 81.41(7) yes
N7 . Cd3 . N10 . 86.28(7) yes
O13 . Cd4 . O16 . 152.12(7) yes
O13 . Cd4 . N3 . 99.25(7) yes
O16 . Cd4 . N3 . 104.93(8) yes
O13 . Cd4 . N9 . 86.90(7) yes
O16 . Cd4 . N9 . 81.35(7) yes
N3 . Cd4 . N9 . 85.67(7) yes
O13 . Cd4 . N13 . 95.23(7) yes
O16 . Cd4 . N13 . 97.39(7) yes
N3 . Cd4 . N13 . 92.41(7) yes
N9 . Cd4 . N13 . 177.34(7) yes
O13 . Cd4 . N16 . 76.68(7) yes
O16 . Cd4 . N16 . 78.89(7) yes
N3 . Cd4 . N16 . 175.89(7) yes
N9 . Cd4 . N16 . 93.49(7) yes
N13 . Cd4 . N16 . 88.55(7) yes
Cd1 . O1 . N21 . 127.73(15) yes
Cd2 . O4 . N22 . 127.17(15) yes
Cd3 . O7 . N23 . 131.04(17) yes
Cd3 . O10 . N24 . 128.94(16) yes
Cd4 . O13 . N25 . 133.34(17) yes
Cd4 . O16 . N26 . 124.18(17) yes
C154 . O54 . H1 . 109.1 no
C155 . O55 . H2 . 110.6 no
C156 . O56 . H3 . 109.5 no
Cd1 . N1 . C2 . 120.92(15) yes
Cd1 . N1 . C3 . 119.76(16) yes
C2 . N1 . C3 . 116.99(19) yes
C6 . N2 . C10 . 117.0(2) yes
Cd4 . N3 . C13 . 121.28(16) yes
Cd4 . N3 . C14 . 120.92(16) yes
C13 . N3 . C14 . 117.7(2) yes
Cd2 . N4 . C23 . 119.88(15) yes
Cd2 . N4 . C24 . 120.87(16) yes
C23 . N4 . C24 . 117.01(19) yes
C27 . N5 . C31 . 117.99(19) yes
Cd3 2_776 N6 . C34 . 121.03(16) yes
Cd3 2_776 N6 . C35 . 121.55(15) yes
C34 . N6 . C35 . 117.4(2) yes
Cd3 . N7 . C44 . 119.40(15) yes
Cd3 . N7 . C45 . 122.46(16) yes
C44 . N7 . C45 . 117.9(2) yes
C48 . N8 . C52 . 117.13(19) yes
Cd4 . N9 . C55 . 118.07(16) yes
Cd4 . N9 . C56 . 121.95(16) yes
C55 . N9 . C56 . 117.0(2) yes
Cd3 . N10 . C65 . 118.10(16) yes
Cd3 . N10 . C66 . 122.73(16) yes
C65 . N10 . C66 . 116.6(2) yes
C69 . N11 . C73 . 118.0(2) yes
Cd2 . N12 . C76 . 123.86(17) yes
Cd2 . N12 . C77 . 118.98(16) yes
C76 . N12 . C77 . 117.0(2) yes
Cd4 . N13 . C86 . 121.27(16) yes
Cd4 . N13 . C87 . 120.16(16) yes
C86 . N13 . C87 . 116.9(2) yes
C90 . N14 . C94 . 117.8(2) yes
Cd1 1_444 N15 . C97 . 118.81(15) yes
Cd1 1_444 N15 . C98 . 123.53(15) yes
C97 . N15 . C98 . 117.4(2) yes
Cd4 . N16 . C107 . 120.45(15) yes
Cd4 . N16 . C108 . 122.27(16) yes
C107 . N16 . C108 . 117.2(2) yes
C111 . N17 . C115 . 118.0(2) yes
Cd3 1_444 N18 . C118 . 120.31(16) yes
Cd3 1_444 N18 . C119 . 121.49(16) yes
C118 . N18 . C119 . 117.0(2) yes
O1 . N21 . O3 . 118.6(2) yes
O1 . N21 . O2 . 120.4(2) yes
O3 . N21 . O2 . 120.9(2) yes
O4 . N22 . O5 . 118.8(2) yes
O4 . N22 . O6 . 119.7(2) yes
O5 . N22 . O6 . 121.5(2) yes
O7 . N23 . O9 . 118.5(2) yes
O7 . N23 . O8 . 120.6(2) yes
O9 . N23 . O8 . 120.8(2) yes
O10 . N24 . O12 . 118.9(2) yes
O10 . N24 . O11 . 119.9(2) yes
O12 . N24 . O11 . 121.2(2) yes
O13 . N25 . O14 . 118.9(2) yes
O13 . N25 . O15 . 120.4(3) yes
O14 . N25 . O15 . 120.4(3) yes
O16 . N26 . O17 . 118.5(2) yes
O16 . N26 . O18 . 120.1(2) yes
O17 . N26 . O18 . 121.4(2) yes
C2 . C1 . C5 . 120.1(2) yes
C2 . C1 . H11 . 120.2 no
C5 . C1 . H11 . 119.7 no
C1 . C2 . N1 . 123.0(2) yes
C1 . C2 . H21 . 118.6 no
N1 . C2 . H21 . 118.4 no
N1 . C3 . C4 . 123.6(2) yes
N1 . C3 . H31 . 118.0 no
C4 . C3 . H31 . 118.4 no
C3 . C4 . C5 . 119.5(2) yes
C3 . C4 . H41 . 120.1 no
C5 . C4 . H41 . 120.4 no
C4 . C5 . C1 . 116.7(2) yes
C4 . C5 . C6 . 122.8(2) yes
C1 . C5 . C6 . 120.4(2) yes
C5 . C6 . N2 . 115.4(2) yes
C5 . C6 . C7 . 121.5(2) yes
N2 . C6 . C7 . 123.04(19) yes
C6 . C7 . C8 . 119.9(2) yes
C6 . C7 . H71 . 119.7 no
C8 . C7 . H71 . 120.4 no
C7 . C8 . C9 . 117.1(2) yes
C7 . C8 . C16 . 121.4(2) yes
C9 . C8 . C16 . 121.46(19) yes
C8 . C9 . C10 . 119.2(2) yes
C8 . C9 . H91 . 119.8 no
C10 . C9 . H91 . 121.0 no
C9 . C10 . N2 . 123.7(2) yes
C9 . C10 . C11 . 120.51(19) yes
N2 . C10 . C11 . 115.7(2) yes
C10 . C11 . C12 . 122.4(2) yes
C10 . C11 . C15 . 119.86(19) yes
C12 . C11 . C15 . 117.8(2) yes
C11 . C12 . C13 . 119.1(2) yes
C11 . C12 . H121 . 121.2 no
C13 . C12 . H121 . 119.8 no
C12 . C13 . N3 . 123.1(2) yes
C12 . C13 . H131 . 119.3 no
N3 . C13 . H131 . 117.6 no
N3 . C14 . C15 . 122.6(2) yes
N3 . C14 . H141 . 118.4 no
C15 . C14 . H141 . 119.0 no
C11 . C15 . C14 . 119.7(2) yes
C11 . C15 . H151 . 120.2 no
C14 . C15 . H151 . 120.2 no
C8 . C16 . C17 . 120.06(19) yes
C8 . C16 . C21 . 121.0(2) yes
C17 . C16 . C21 . 118.9(2) yes
C16 . C17 . C18 . 120.7(2) yes
C16 . C17 . H171 . 119.9 no
C18 . C17 . H171 . 119.4 no
C17 . C18 . C19 . 120.2(2) yes
C17 . C18 . H181 . 119.7 no
C19 . C18 . H181 . 120.2 no
C18 . C19 . C20 . 120.1(2) yes
C18 . C19 . H191 . 120.8 no
C20 . C19 . H191 . 119.1 no
C19 . C20 . C21 . 119.8(2) yes
C19 . C20 . H201 . 119.8 no
C21 . C20 . H201 . 120.3 no
C16 . C21 . C20 . 120.3(2) yes
C16 . C21 . H211 . 119.7 no
C20 . C21 . H211 . 120.0 no
C23 . C22 . C26 . 119.4(2) yes
C23 . C22 . H221 . 120.7 no
C26 . C22 . H221 . 119.9 no
C22 . C23 . N4 . 123.4(2) yes
C22 . C23 . H231 . 118.7 no
N4 . C23 . H231 . 117.9 no
N4 . C24 . C25 . 123.1(2) yes
N4 . C24 . H241 . 118.2 no
C25 . C24 . H241 . 118.6 no
C24 . C25 . C26 . 119.5(2) yes
C24 . C25 . H251 . 120.2 no
C26 . C25 . H251 . 120.3 no
C25 . C26 . C22 . 117.4(2) yes
C25 . C26 . C27 . 119.72(19) yes
C22 . C26 . C27 . 122.7(2) yes
C26 . C27 . N5 . 115.28(19) yes
C26 . C27 . C28 . 121.82(19) yes
N5 . C27 . C28 . 122.85(19) yes
C27 . C28 . C29 . 119.2(2) yes
C27 . C28 . H281 . 120.1 no
C29 . C28 . H281 . 120.6 no
C28 . C29 . C30 . 117.1(2) yes
C28 . C29 . C37 . 122.0(2) yes
C30 . C29 . C37 . 120.93(19) yes
C29 . C30 . C31 . 119.62(19) yes
C29 . C30 . H301 . 120.8 no
C31 . C30 . H301 . 119.6 no
C30 . C31 . N5 . 123.1(2) yes
C30 . C31 . C32 . 121.78(18) yes
N5 . C31 . C32 . 115.06(19) yes
C31 . C32 . C33 . 119.34(19) yes
C31 . C32 . C36 . 123.3(2) yes
C33 . C32 . C36 . 117.4(2) yes
C32 . C33 . C34 . 119.7(2) yes
C32 . C33 . H331 . 120.7 no
C34 . C33 . H331 . 119.6 no
C33 . C34 . N6 . 123.0(2) yes
C33 . C34 . H341 . 118.2 no
N6 . C34 . H341 . 118.8 no
N6 . C35 . C36 . 123.5(2) yes
N6 . C35 . H351 . 118.4 no
C36 . C35 . H351 . 118.1 no
C32 . C36 . C35 . 119.1(2) yes
C32 . C36 . H361 . 120.9 no
C35 . C36 . H361 . 120.0 no
C29 . C37 . C38 . 121.0(2) yes
C29 . C37 . C42 . 120.72(19) yes
C38 . C37 . C42 . 118.3(2) yes
C37 . C38 . C39 . 121.1(2) yes
C37 . C38 . H381 . 119.6 no
C39 . C38 . H381 . 119.3 no
C38 . C39 . C40 . 120.3(2) yes
C38 . C39 . H391 . 119.7 no
C40 . C39 . H391 . 120.0 no
C39 . C40 . C41 . 119.5(2) yes
C39 . C40 . H401 . 120.5 no
C41 . C40 . H401 . 120.1 no
C40 . C41 . C42 . 120.3(2) yes
C40 . C41 . H411 . 119.7 no
C42 . C41 . H411 . 120.0 no
C41 . C42 . C37 . 120.6(2) yes
C41 . C42 . H421 . 119.5 no
C37 . C42 . H421 . 119.8 no
C44 . C43 . C47 . 119.8(2) yes
C44 . C43 . H431 . 120.5 no
C47 . C43 . H431 . 119.8 no
C43 . C44 . N7 . 122.8(2) yes
C43 . C44 . H441 . 118.5 no
N7 . C44 . H441 . 118.7 no
N7 . C45 . C46 . 122.7(2) yes
N7 . C45 . H451 . 118.8 no
C46 . C45 . H451 . 118.5 no
C45 . C46 . C47 . 119.3(2) yes
C45 . C46 . H461 . 120.8 no
C47 . C46 . H461 . 119.9 no
C46 . C47 . C43 . 117.5(2) yes
C46 . C47 . C48 . 122.8(2) yes
C43 . C47 . C48 . 119.7(2) yes
C47 . C48 . N8 . 115.10(19) yes
C47 . C48 . C49 . 121.30(19) yes
N8 . C48 . C49 . 123.6(2) yes
C48 . C49 . C50 . 119.49(19) yes
C48 . C49 . H491 . 120.0 no
C50 . C49 . H491 . 120.5 no
C49 . C50 . C51 . 116.5(2) yes
C49 . C50 . C58 . 122.11(19) yes
C51 . C50 . C58 . 121.4(2) yes
C50 . C51 . C52 . 120.4(2) yes
C50 . C51 . H511 . 119.5 no
C52 . C51 . H511 . 120.1 no
C51 . C52 . N8 . 122.75(19) yes
C51 . C52 . C53 . 121.25(19) yes
N8 . C52 . C53 . 115.96(19) yes
C52 . C53 . C54 . 122.2(2) yes
C52 . C53 . C57 . 120.64(19) yes
C54 . C53 . C57 . 117.14(19) yes
C53 . C54 . C55 . 119.5(2) yes
C53 . C54 . H541 . 120.3 no
C55 . C54 . H541 . 120.2 no
C54 . C55 . N9 . 123.6(2) yes
C54 . C55 . H551 . 118.8 no
N9 . C55 . H551 . 117.6 no
N9 . C56 . C57 . 123.2(2) yes
N9 . C56 . H561 . 118.2 no
C57 . C56 . H561 . 118.6 no
C53 . C57 . C56 . 119.5(2) yes
C53 . C57 . H571 . 120.3 no
C56 . C57 . H571 . 120.2 no
C50 . C58 . C59 . 121.6(2) yes
C50 . C58 . C63 . 119.84(19) yes
C59 . C58 . C63 . 118.5(2) yes
C58 . C59 . C60 . 120.6(2) yes
C58 . C59 . H591 . 119.2 no
C60 . C59 . H591 . 120.2 no
C59 . C60 . C61 . 119.9(2) yes
C59 . C60 . H601 . 120.6 no
C61 . C60 . H601 . 119.4 no
C60 . C61 . C62 . 120.0(2) yes
C60 . C61 . H611 . 120.0 no
C62 . C61 . H611 . 120.0 no
C61 . C62 . C63 . 119.8(2) yes
C61 . C62 . H621 . 120.3 no
C63 . C62 . H621 . 119.9 no
C58 . C63 . C62 . 121.2(2) yes
C58 . C63 . H631 . 119.4 no
C62 . C63 . H631 . 119.4 no
C65 . C64 . C68 . 119.3(2) yes
C65 . C64 . H641 . 121.1 no
C68 . C64 . H641 . 119.6 no
C64 . C65 . N10 . 123.7(2) yes
C64 . C65 . H651 . 118.3 no
N10 . C65 . H651 . 118.0 no
N10 . C66 . C67 . 123.5(2) yes
N10 . C66 . H661 . 117.9 no
C67 . C66 . H661 . 118.5 no
C66 . C67 . C68 . 119.3(2) yes
C66 . C67 . H671 . 120.7 no
C68 . C67 . H671 . 119.9 no
C64 . C68 . C67 . 117.4(2) yes
C64 . C68 . C69 . 122.3(2) yes
C67 . C68 . C69 . 120.3(2) yes
C68 . C69 . N11 . 116.4(2) yes
C68 . C69 . C70 . 120.6(2) yes
N11 . C69 . C70 . 122.96(19) yes
C69 . C70 . C71 . 119.2(2) yes
C69 . C70 . H701 . 120.2 no
C71 . C70 . H701 . 120.6 no
C70 . C71 . C72 . 117.4(2) yes
C70 . C71 . C79 . 121.1(2) yes
C72 . C71 . C79 . 121.46(19) yes
C71 . C72 . C73 . 119.6(2) yes
C71 . C72 . H721 . 120.6 no
C73 . C72 . H721 . 119.8 no
C72 . C73 . N11 . 122.7(2) yes
C72 . C73 . C74 . 121.22(19) yes
N11 . C73 . C74 . 116.1(2) yes
C73 . C74 . C75 . 119.58(19) yes
C73 . C74 . C78 . 123.0(2) yes
C75 . C74 . C78 . 117.4(2) yes
C74 . C75 . C76 . 119.5(2) yes
C74 . C75 . H751 . 119.6 no
C76 . C75 . H751 . 120.9 no
C75 . C76 . N12 . 123.2(2) yes
C75 . C76 . H761 . 118.7 no
N12 . C76 . H761 . 118.1 no
N12 . C77 . C78 . 123.5(2) yes
N12 . C77 . H771 . 117.8 no
C78 . C77 . H771 . 118.6 no
C74 . C78 . C77 . 119.3(2) yes
C74 . C78 . H781 . 120.5 no
C77 . C78 . H781 . 120.2 no
C71 . C79 . C80 . 120.7(2) yes
C71 . C79 . C84 . 120.8(2) yes
C80 . C79 . C84 . 118.5(2) yes
C79 . C80 . C81 . 121.1(2) yes
C79 . C80 . H801 . 119.7 no
C81 . C80 . H801 . 119.2 no
C80 . C81 . C82 . 119.1(3) yes
C80 . C81 . H811 . 120.5 no
C82 . C81 . H811 . 120.4 no
C81 . C82 . C83 . 120.6(3) yes
C81 . C82 . H821 . 120.1 no
C83 . C82 . H821 . 119.3 no
C82 . C83 . C84 . 120.1(2) yes
C82 . C83 . H831 . 120.4 no
C84 . C83 . H831 . 119.4 no
C79 . C84 . C83 . 120.5(3) yes
C79 . C84 . H841 . 120.2 no
C83 . C84 . H841 . 119.3 no
C86 . C85 . C89 . 119.0(2) yes
C86 . C85 . H851 . 120.6 no
C89 . C85 . H851 . 120.3 no
C85 . C86 . N13 . 123.7(2) yes
C85 . C86 . H861 . 118.8 no
N13 . C86 . H861 . 117.4 no
N13 . C87 . C88 . 122.8(2) yes
N13 . C87 . H871 . 118.0 no
C88 . C87 . H871 . 119.3 no
C87 . C88 . C89 . 120.3(2) yes
C87 . C88 . H881 . 120.0 no
C89 . C88 . H881 . 119.7 no
C85 . C89 . C88 . 117.1(2) yes
C85 . C89 . C90 . 122.3(2) yes
C88 . C89 . C90 . 120.5(2) yes
C89 . C90 . N14 . 114.9(2) yes
C89 . C90 . C91 . 122.28(19) yes
N14 . C90 . C91 . 122.66(19) yes
C90 . C91 . C92 . 119.3(2) yes
C90 . C91 . H911 . 120.3 no
C92 . C91 . H911 . 120.4 no
C91 . C92 . C93 . 117.6(2) yes
C91 . C92 . C100 . 121.9(2) yes
C93 . C92 . C100 . 120.50(19) yes
C92 . C93 . C94 . 119.2(2) yes
C92 . C93 . H931 . 121.1 no
C94 . C93 . H931 . 119.7 no
C93 . C94 . N14 . 123.2(2) yes
C93 . C94 . C95 . 121.36(19) yes
N14 . C94 . C95 . 115.4(2) yes
C94 . C95 . C96 . 119.4(2) yes
C94 . C95 . C99 . 122.8(2) yes
C96 . C95 . C99 . 117.8(2) yes
C95 . C96 . C97 . 119.3(2) yes
C95 . C96 . H961 . 119.6 no
C97 . C96 . H961 . 121.2 no
C96 . C97 . N15 . 123.1(2) yes
C96 . C97 . H971 . 118.6 no
N15 . C97 . H971 . 118.3 no
N15 . C98 . C99 . 123.2(2) yes
N15 . C98 . H981 . 118.5 no
C99 . C98 . H981 . 118.3 no
C95 . C99 . C98 . 119.2(2) yes
C95 . C99 . H991 . 119.6 no
C98 . C99 . H991 . 121.2 no
C92 . C100 . C101 . 121.5(2) yes
C92 . C100 . C105 . 119.7(2) yes
C101 . C100 . C105 . 118.8(2) yes
C100 . C101 . C102 . 120.8(2) yes
C100 . C101 . H1011 . 120.1 no
C102 . C101 . H1011 . 119.1 no
C101 . C102 . C103 . 119.9(2) yes
C101 . C102 . H1021 . 120.0 no
C103 . C102 . H1021 . 120.0 no
C102 . C103 . C104 . 119.8(2) yes
C102 . C103 . H1031 . 119.7 no
C104 . C103 . H1031 . 120.5 no
C103 . C104 . C105 . 120.3(2) yes
C103 . C104 . H1041 . 119.8 no
C105 . C104 . H1041 . 119.9 no
C100 . C105 . C104 . 120.3(2) yes
C100 . C105 . H1051 . 119.9 no
C104 . C105 . H1051 . 119.7 no
C107 . C106 . C110 . 119.0(2) yes
C107 . C106 . H1061 . 120.4 no
C110 . C106 . H1061 . 120.5 no
C106 . C107 . N16 . 123.4(2) yes
C106 . C107 . H1071 . 118.8 no
N16 . C107 . H1071 . 117.7 no
N16 . C108 . C109 . 123.2(2) yes
N16 . C108 . H1081 . 118.6 no
C109 . C108 . H1081 . 118.2 no
C108 . C109 . C110 . 119.6(2) yes
C108 . C109 . H1091 . 120.1 no
C110 . C109 . H1091 . 120.3 no
C106 . C110 . C109 . 117.5(2) yes
C106 . C110 . C111 . 122.5(2) yes
C109 . C110 . C111 . 120.00(19) yes
C110 . C111 . N17 . 115.37(19) yes
C110 . C111 . C112 . 121.61(19) yes
N17 . C111 . C112 . 123.0(2) yes
C111 . C112 . C113 . 119.6(2) yes
C111 . C112 . H1121 . 120.0 no
C113 . C112 . H1121 . 120.3 no
C112 . C113 . C114 . 117.3(2) yes
C112 . C113 . C121 . 120.83(19) yes
C114 . C113 . C121 . 121.8(2) yes
C113 . C114 . C115 . 118.9(2) yes
C113 . C114 . H1141 . 120.9 no
C115 . C114 . H1141 . 120.2 no
C114 . C115 . N17 . 122.98(19) yes
C114 . C115 . C116 . 121.7(2) yes
N17 . C115 . C116 . 115.2(2) yes
C115 . C116 . C117 . 119.6(2) yes
C115 . C116 . C120 . 122.5(2) yes
C117 . C116 . C120 . 117.8(2) yes
C116 . C117 . C118 . 119.8(2) yes
C116 . C117 . H1171 . 120.1 no
C118 . C117 . H1171 . 120.1 no
C117 . C118 . N18 . 123.0(2) yes
C117 . C118 . H1181 . 119.2 no
N18 . C118 . H1181 . 117.9 no
N18 . C119 . C120 . 123.6(2) yes
N18 . C119 . H1191 . 118.2 no
C120 . C119 . H1191 . 118.2 no
C116 . C120 . C119 . 118.7(2) yes
C116 . C120 . H1201 . 120.4 no
C119 . C120 . H1201 . 120.9 no
C113 . C121 . C122 . 120.9(2) yes
C113 . C121 . C126 . 120.8(2) yes
C122 . C121 . C126 . 118.3(2) yes
C121 . C122 . C123 . 120.6(2) yes
C121 . C122 . H1221 . 119.1 no
C123 . C122 . H1221 . 120.4 no
C122 . C123 . C124 . 120.3(2) yes
C122 . C123 . H1231 . 119.6 no
C124 . C123 . H1231 . 120.0 no
C123 . C124 . C125 . 119.6(2) yes
C123 . C124 . H1241 . 119.9 no
C125 . C124 . H1241 . 120.5 no
C124 . C125 . C126 . 120.1(3) yes
C124 . C125 . H1251 . 119.9 no
C126 . C125 . H1251 . 120.0 no
C121 . C126 . C125 . 121.1(3) yes
C121 . C126 . H1261 . 120.1 no
C125 . C126 . H1261 . 118.8 no
Cl3 . C151 . Cl2 . 109.77(17) yes
Cl3 . C151 . Cl1 . 110.43(17) yes
Cl2 . C151 . Cl1 . 110.78(16) yes
Cl3 . C151 . H1511 . 108.7 no
Cl2 . C151 . H1511 . 108.8 no
Cl1 . C151 . H1511 . 108.3 no
Cl4 . C152 . Cl6 . 110.47(16) yes
Cl4 . C152 . Cl5 . 110.06(16) yes
Cl6 . C152 . Cl5 . 110.69(17) yes
Cl4 . C152 . H1521 . 108.7 no
Cl6 . C152 . H1521 . 108.2 no
Cl5 . C152 . H1521 . 108.7 no
Cl7 . C153 . Cl8 . 110.63(18) yes
Cl7 . C153 . Cl9 . 110.73(16) yes
Cl8 . C153 . Cl9 . 110.31(16) yes
Cl7 . C153 . H1531 . 108.0 no
Cl8 . C153 . H1531 . 108.7 no
Cl9 . C153 . H1531 . 108.4 no
O54 . C154 . H1541 . 109.1 no
O54 . C154 . H1542 . 109.1 no
H1541 . C154 . H1542 . 109.5 no
O54 . C154 . H1543 . 110.1 no
H1541 . C154 . H1543 . 109.5 no
H1542 . C154 . H1543 . 109.5 no
O55 . C155 . H1551 . 110.6 no
O55 . C155 . H1552 . 109.6 no
H1551 . C155 . H1552 . 109.5 no
O55 . C155 . H1553 . 108.2 no
H1551 . C155 . H1553 . 109.5 no
H1552 . C155 . H1553 . 109.5 no
O56 . C156 . H1561 . 109.5 no
O56 . C156 . H1562 . 107.3 no
H1561 . C156 . H1562 . 109.5 no
O56 . C156 . H1563 . 111.5 no
H1561 . C156 . H1563 . 109.5 no
H1562 . C156 . H1563 . 109.5 no

loop_
_geom_bond_atom_site_label_1
_geom_bond_site_symmetry_1
_geom_bond_atom_site_label_2
_geom_bond_site_symmetry_2
_geom_bond_distance
_geom_bond_publ_flag
Cd1 . O1 2_767 2.3801(19) yes
Cd1 . N1 2_767 2.3713(18) yes
Cd1 . N15 1_666 2.3396(19) yes
Cd1 . N15 2_656 2.3396(19) yes
Cd1 . O1 . 2.3801(19) yes
Cd1 . N1 . 2.3713(18) yes
Cd2 . N4 2_665 2.4005(19) yes
Cd2 . O4 2_665 2.3656(19) yes
Cd2 . N12 2_665 2.304(2) yes
Cd2 . O4 . 2.3656(19) yes
Cd2 . N4 . 2.4005(19) yes
Cd2 . N12 . 2.304(2) yes
Cd3 . N18 1_666 2.3548(19) yes
Cd3 . N6 2_776 2.3175(19) yes
Cd3 . O7 . 2.375(2) yes
Cd3 . O10 . 2.3533(19) yes
Cd3 . N7 . 2.302(2) yes
Cd3 . N10 . 2.4091(19) yes
Cd4 . O13 . 2.375(2) yes
Cd4 . O16 . 2.354(2) yes
Cd4 . N3 . 2.312(2) yes
Cd4 . N9 . 2.4248(19) yes
Cd4 . N13 . 2.3586(19) yes
Cd4 . N16 . 2.328(2) yes
Cl1 . C151 . 1.755(3) yes
Cl2 . C151 . 1.767(3) yes
Cl3 . C151 . 1.769(4) yes
Cl4 . C152 . 1.765(3) yes
Cl5 . C152 . 1.763(3) yes
Cl6 . C152 . 1.764(3) yes
Cl7 . C153 . 1.768(3) yes
Cl8 . C153 . 1.763(4) yes
Cl9 . C153 . 1.759(3) yes
O1 . N21 . 1.276(3) yes
O2 . N21 . 1.232(3) yes
O3 . N21 . 1.244(3) yes
O4 . N22 . 1.269(3) yes
O5 . N22 . 1.242(3) yes
O6 . N22 . 1.240(3) yes
O7 . N23 . 1.267(3) yes
O8 . N23 . 1.231(3) yes
O9 . N23 . 1.251(3) yes
O10 . N24 . 1.271(3) yes
O11 . N24 . 1.240(3) yes
O12 . N24 . 1.247(3) yes
O13 . N25 . 1.266(3) yes
O14 . N25 . 1.244(3) yes
O15 . N25 . 1.219(3) yes
O16 . N26 . 1.271(3) yes
O17 . N26 . 1.243(3) yes
O18 . N26 . 1.238(3) yes
O54 . C154 . 1.377(4) yes
O54 . H1 . 0.820 no
O55 . C155 . 1.379(5) yes
O55 . H2 . 0.820 no
O56 . C156 . 1.384(4) yes
O56 . H3 . 0.820 no
N1 . C2 . 1.344(3) yes
N1 . C3 . 1.334(3) yes
N2 . C6 . 1.348(3) yes
N2 . C10 . 1.343(3) yes
N3 . C13 . 1.338(3) yes
N3 . C14 . 1.348(3) yes
N4 . C23 . 1.342(3) yes
N4 . C24 . 1.346(3) yes
N5 . C27 . 1.340(3) yes
N5 . C31 . 1.335(3) yes
N6 . C34 . 1.336(3) yes
N6 . C35 . 1.331(3) yes
N7 . C44 . 1.346(3) yes
N7 . C45 . 1.342(3) yes
N8 . C48 . 1.343(3) yes
N8 . C52 . 1.348(3) yes
N9 . C55 . 1.338(3) yes
N9 . C56 . 1.341(3) yes
N10 . C65 . 1.341(3) yes
N10 . C66 . 1.345(3) yes
N11 . C69 . 1.336(3) yes
N11 . C73 . 1.344(3) yes
N12 . C76 . 1.341(3) yes
N12 . C77 . 1.340(3) yes
N13 . C86 . 1.350(3) yes
N13 . C87 . 1.346(3) yes
N14 . C90 . 1.343(3) yes
N14 . C94 . 1.340(3) yes
N15 . C97 . 1.349(3) yes
N15 . C98 . 1.343(3) yes
N16 . C107 . 1.336(3) yes
N16 . C108 . 1.338(3) yes
N17 . C111 . 1.340(3) yes
N17 . C115 . 1.344(3) yes
N18 . C118 . 1.345(3) yes
N18 . C119 . 1.341(3) yes
C1 . C2 . 1.391(3) yes
C1 . C5 . 1.389(3) yes
C1 . H11 . 0.931 no
C2 . H21 . 0.935 no
C3 . C4 . 1.392(3) yes
C3 . H31 . 0.938 no
C4 . C5 . 1.397(3) yes
C4 . H41 . 0.931 no
C5 . C6 . 1.493(3) yes
C6 . C7 . 1.386(3) yes
C7 . C8 . 1.401(3) yes
C7 . H71 . 0.927 no
C8 . C9 . 1.398(3) yes
C8 . C16 . 1.482(3) yes
C9 . C10 . 1.392(3) yes
C9 . H91 . 0.931 no
C10 . C11 . 1.490(3) yes
C11 . C12 . 1.392(3) yes
C11 . C15 . 1.391(3) yes
C12 . C13 . 1.393(4) yes
C12 . H121 . 0.933 no
C13 . H131 . 0.926 no
C14 . C15 . 1.386(3) yes
C14 . H141 . 0.931 no
C15 . H151 . 0.925 no
C16 . C17 . 1.399(3) yes
C16 . C21 . 1.404(3) yes
C17 . C18 . 1.384(3) yes
C17 . H171 . 0.933 no
C18 . C19 . 1.389(4) yes
C18 . H181 . 0.931 no
C19 . C20 . 1.394(4) yes
C19 . H191 . 0.926 no
C20 . C21 . 1.392(4) yes
C20 . H201 . 0.927 no
C21 . H211 . 0.936 no
C22 . C23 . 1.389(3) yes
C22 . C26 . 1.390(3) yes
C22 . H221 . 0.932 no
C23 . H231 . 0.932 no
C24 . C25 . 1.388(3) yes
C24 . H241 . 0.932 no
C25 . C26 . 1.395(3) yes
C25 . H251 . 0.934 no
C26 . C27 . 1.486(3) yes
C27 . C28 . 1.400(3) yes
C28 . C29 . 1.403(3) yes
C28 . H281 . 0.930 no
C29 . C30 . 1.401(3) yes
C29 . C37 . 1.483(3) yes
C30 . C31 . 1.390(3) yes
C30 . H301 . 0.929 no
C31 . C32 . 1.490(3) yes
C32 . C33 . 1.386(3) yes
C32 . C36 . 1.392(3) yes
C33 . C34 . 1.386(3) yes
C33 . H331 . 0.926 no
C34 . H341 . 0.923 no
C35 . C36 . 1.387(3) yes
C35 . H351 . 0.928 no
C36 . H361 . 0.928 no
C37 . C38 . 1.398(3) yes
C37 . C42 . 1.397(3) yes
C38 . C39 . 1.388(4) yes
C38 . H381 . 0.926 no
C39 . C40 . 1.387(4) yes
C39 . H391 . 0.929 no
C40 . C41 . 1.388(4) yes
C40 . H401 . 0.931 no
C41 . C42 . 1.397(3) yes
C41 . H411 . 0.934 no
C42 . H421 . 0.928 no
C43 . C44 . 1.379(3) yes
C43 . C47 . 1.393(3) yes
C43 . H431 . 0.927 no
C44 . H441 . 0.923 no
C45 . C46 . 1.391(3) yes
C45 . H451 . 0.931 no
C46 . C47 . 1.396(3) yes
C46 . H461 . 0.929 no
C47 . C48 . 1.485(3) yes
C48 . C49 . 1.395(3) yes
C49 . C50 . 1.400(3) yes
C49 . H491 . 0.927 no
C50 . C51 . 1.400(3) yes
C50 . C58 . 1.479(3) yes
C51 . C52 . 1.389(3) yes
C51 . H511 . 0.935 no
C52 . C53 . 1.489(3) yes
C53 . C54 . 1.389(3) yes
C53 . C57 . 1.395(3) yes
C54 . C55 . 1.390(3) yes
C54 . H541 . 0.934 no
C55 . H551 . 0.933 no
C56 . C57 . 1.393(3) yes
C56 . H561 . 0.933 no
C57 . H571 . 0.936 no
C58 . C59 . 1.400(3) yes
C58 . C63 . 1.398(3) yes
C59 . C60 . 1.395(3) yes
C59 . H591 . 0.931 no
C60 . C61 . 1.393(4) yes
C60 . H601 . 0.931 no
C61 . C62 . 1.391(4) yes
C61 . H611 . 0.927 no
C62 . C63 . 1.386(3) yes
C62 . H621 . 0.930 no
C63 . H631 . 0.930 no
C64 . C65 . 1.387(3) yes
C64 . C68 . 1.396(4) yes
C64 . H641 . 0.935 no
C65 . H651 . 0.940 no
C66 . C67 . 1.391(3) yes
C66 . H661 . 0.931 no
C67 . C68 . 1.390(3) yes
C67 . H671 . 0.925 no
C68 . C69 . 1.488(3) yes
C69 . C70 . 1.398(3) yes
C70 . C71 . 1.403(3) yes
C70 . H701 . 0.931 no
C71 . C72 . 1.390(3) yes
C71 . C79 . 1.479(3) yes
C72 . C73 . 1.398(3) yes
C72 . H721 . 0.926 no
C73 . C74 . 1.487(3) yes
C74 . C75 . 1.390(3) yes
C74 . C78 . 1.391(3) yes
C75 . C76 . 1.383(4) yes
C75 . H751 . 0.934 no
C76 . H761 . 0.936 no
C77 . C78 . 1.379(4) yes
C77 . H771 . 0.934 no
C78 . H781 . 0.933 no
C79 . C80 . 1.400(3) yes
C79 . C84 . 1.399(3) yes
C80 . C81 . 1.395(4) yes
C80 . H801 . 0.929 no
C81 . C82 . 1.390(4) yes
C81 . H811 . 0.931 no
C82 . C83 . 1.383(4) yes
C82 . H821 . 0.928 no
C83 . C84 . 1.391(4) yes
C83 . H831 . 0.930 no
C84 . H841 . 0.928 no
C85 . C86 . 1.389(3) yes
C85 . C89 . 1.403(3) yes
C85 . H851 . 0.931 no
C86 . H861 . 0.931 no
C87 . C88 . 1.390(3) yes
C87 . H871 . 0.932 no
C88 . C89 . 1.388(3) yes
C88 . H881 . 0.925 no
C89 . C90 . 1.489(3) yes
C90 . C91 . 1.400(3) yes
C91 . C92 . 1.396(3) yes
C91 . H911 . 0.929 no
C92 . C93 . 1.399(3) yes
C92 . C100 . 1.486(3) yes
C93 . C94 . 1.392(3) yes
C93 . H931 . 0.929 no
C94 . C95 . 1.483(3) yes
C95 . C96 . 1.391(3) yes
C95 . C99 . 1.398(3) yes
C96 . C97 . 1.388(3) yes
C96 . H961 . 0.929 no
C97 . H971 . 0.930 no
C98 . C99 . 1.388(3) yes
C98 . H981 . 0.934 no
C99 . H991 . 0.940 no
C100 . C101 . 1.394(3) yes
C100 . C105 . 1.406(3) yes
C101 . C102 . 1.391(4) yes
C101 . H1011 . 0.927 no
C102 . C103 . 1.394(4) yes
C102 . H1021 . 0.931 no
C103 . C104 . 1.389(4) yes
C103 . H1031 . 0.929 no
C104 . C105 . 1.389(3) yes
C104 . H1041 . 0.925 no
C105 . H1051 . 0.926 no
C106 . C107 . 1.388(3) yes
C106 . C110 . 1.391(3) yes
C106 . H1061 . 0.930 no
C107 . H1071 . 0.930 no
C108 . C109 . 1.382(3) yes
C108 . H1081 . 0.929 no
C109 . C110 . 1.387(3) yes
C109 . H1091 . 0.923 no
C110 . C111 . 1.489(3) yes
C111 . C112 . 1.383(3) yes
C112 . C113 . 1.404(3) yes
C112 . H1121 . 0.926 no
C113 . C114 . 1.405(3) yes
C113 . C121 . 1.481(3) yes
C114 . C115 . 1.397(3) yes
C114 . H1141 . 0.921 no
C115 . C116 . 1.494(3) yes
C116 . C117 . 1.378(3) yes
C116 . C120 . 1.399(3) yes
C117 . C118 . 1.390(3) yes
C117 . H1171 . 0.929 no
C118 . H1181 . 0.935 no
C119 . C120 . 1.393(4) yes
C119 . H1191 . 0.934 no
C120 . H1201 . 0.928 no
C121 . C122 . 1.401(3) yes
C121 . C126 . 1.400(3) yes
C122 . C123 . 1.391(3) yes
C122 . H1221 . 0.930 no
C123 . C124 . 1.387(4) yes
C123 . H1231 . 0.928 no
C124 . C125 . 1.394(4) yes
C124 . H1241 . 0.932 no
C125 . C126 . 1.382(4) yes
C125 . H1251 . 0.929 no
C126 . H1261 . 0.923 no
C151 . H1511 . 0.981 no
C152 . H1521 . 0.985 no
C153 . H1531 . 0.981 no
C154 . H1541 . 0.950 no
C154 . H1542 . 0.950 no
C154 . H1543 . 0.950 no
C155 . H1551 . 0.950 no
C155 . H1552 . 0.950 no
C155 . H1553 . 0.950 no
C156 . H1561 . 0.950 no
C156 . H1562 . 0.950 no
C156 . H1563 . 0.950 no

loop_
_geom_hbond_atom_site_label_D
_geom_hbond_site_symmetry_D
_geom_hbond_atom_site_label_H
_geom_hbond_site_symmetry_H
_geom_hbond_atom_site_label_A
_geom_hbond_site_symmetry_A
_geom_hbond_angle_DHA
_geom_hbond_distance_DH
_geom_hbond_distance_HA
_geom_hbond_distance_DA
_geom_hbond_publ_flag
C3 . H31 . O1 2_767 129 0.94 2.54 3.220(4) yes
C4 . H41 . O6 1_556 165 0.93 2.41 3.318(4) yes
C7 . H71 . O6 1_556 173 0.93 2.45 3.367(4) yes
C13 . H131 . O15 . 123 0.93 2.55 3.151(4) yes
C18 . H181 . O55 1_556 138 0.93 2.59 3.344(4) yes
C20 . H201 . O54 2_666 142 0.93 2.56 3.336(4) yes
C22 . H221 . O3 2_766 166 0.93 2.58 3.491(4) yes
C23 . H231 . O6 . 141 0.93 2.46 3.236(4) yes
C24 . H241 . O4 2_665 128 0.93 2.40 3.064(4) yes
C42 . H421 . O3 2_766 163 0.93 2.50 3.403(4) yes
C45 . H451 . O8 . 126 0.93 2.56 3.196(4) yes
C51 . H511 . O11 2_766 171 0.94 2.45 3.375(4) yes
C54 . H541 . O11 2_766 144 0.93 2.54 3.339(4) yes
C55 . H551 . O13 . 129 0.93 2.59 3.266(4) yes
C56 . H561 . O16 . 126 0.93 2.42 3.061(4) yes
C56 . H561 . O56 . 147 0.93 2.56 3.379(4) yes
C60 . H601 . O56 2_766 139 0.93 2.52 3.275(4) yes
C62 . H621 . O54 2_766 147 0.93 2.57 3.382(4) yes
C64 . H641 . O18 2_666 139 0.94 2.57 3.327(4) yes
C65 . H651 . O7 . 128 0.94 2.58 3.239(4) yes
C66 . H661 . O10 . 126 0.93 2.40 3.045(4) yes
C66 . H661 . O54 . 146 0.93 2.56 3.375(4) yes
C70 . H701 . O18 2_666 166 0.93 2.40 3.314(4) yes
C80 . H801 . O17 2_666 129 0.93 2.59 3.247(4) yes
C81 . H811 . O56 2_666 148 0.93 2.55 3.374(4) yes
C86 . H861 . O18 . 145 0.93 2.42 3.229(4) yes
C98 . H981 . O2 1_444 122 0.93 2.52 3.110(4) yes
C105 . H1051 . O9 2_666 156 0.93 2.50 3.369(4) yes
C119 . H1191 . O11 1_444 147 0.93 2.42 3.242(4) yes
C122 . H1221 . O14 2_655 156 0.93 2.50 3.373(4) yes
C151 . H1511 . O14 2_656 155 0.98 2.19 3.110(4) yes
C152 . H1521 . O9 2_666 154 0.98 2.19 3.108(4) yes
C153 . H1531 . O2 2_766 142 0.98 2.60 3.423(4) yes
C153 . H1531 . O3 2_766 154 0.98 2.25 3.159(4) yes
C154 . H1542 . O10 2_776 156 0.95 2.56 3.444(4) yes
O54 . H1 . O12 . 164 0.82 2.09 2.889(4) yes
O55 . H2 . O5 . 171 0.82 2.10 2.913(4) yes
C156 . H1563 . O4 . 169 0.95 2.58 3.517(4) yes
O56 . H3 . O17 . 162 0.82 2.08 2.867(4) yes

loop_
_oxford_twin_element_scale_factors
0.8164(6)
0.1836(6)
